data_4106080
loop_
_publ_author_name
'Merissa Halim'
'Robert D. Kennedy'
'Mitsuharu Suzuki'
'Saeed I. Khan'
'Paula L. Diaconescu'
'Yves Rubin'

_publ_section_title
;
 Complexes of Gold(I), Silver(I), and Copper(I) with
 Pentaaryl[60]fullerides
;
_journal_name_full 'Journal of the American Chemical Society'
_journal_page_first 6841
_journal_page_last 6851
_journal_paper_doi 10.1021/ja201297r
_journal_volume 133
_journal_year 2011
_chemical_formula_moiety '2(C128 H80 Ag P), C4 H8 O, C6 H6 '
_chemical_formula_sum 'C133 H87 Ag O0.5 P'
_chemical_formula_weight 1831.87
_chemical_name_systematic
; 
 ? 
;
_space_group_IT_number 14
_symmetry_cell_setting monoclinic
_symmetry_space_group_name_Hall '-P 2ybc'
_symmetry_space_group_name_H-M 'P 1 21/c 1'
_atom_sites_solution_hydrogens geom
_atom_sites_solution_primary direct
_atom_sites_solution_secondary difmap
_audit_creation_method SHELXL-97
_cell_angle_alpha 90.00
_cell_angle_beta 94.136(2)
_cell_angle_gamma 90.00
_cell_formula_units_Z 8
_cell_length_a 26.000(4)
_cell_length_b 24.254(4)
_cell_length_c 28.202(4)
_cell_measurement_reflns_used 9841
_cell_measurement_temperature 100(2)
_cell_measurement_theta_max 24.59
_cell_measurement_theta_min 3.85
_cell_volume 17738(5)
_computing_cell_refinement 'Bruker SAINT'
_computing_data_collection 'Bruker APEX2'
_computing_data_reduction 'Bruker SAINT'
_computing_molecular_graphics 'Bruker SHELXTL'
_computing_publication_material 'Bruker SHELXTL'
_computing_structure_refinement 'SHELXL-97 (Sheldrick, 2008)'
_computing_structure_solution 'SHELXS-97 (Sheldrick, 2008)'
_diffrn_ambient_temperature 100(2)
_diffrn_measured_fraction_theta_full 0.994
_diffrn_measured_fraction_theta_max 0.994
_diffrn_measurement_device_type 'Bruker APEX-II CCD'
_diffrn_measurement_method '\f and \w scans'
_diffrn_radiation_monochromator graphite
_diffrn_radiation_source 'fine-focus sealed tube'
_diffrn_radiation_type MoK\a
_diffrn_radiation_wavelength 0.71073
_diffrn_reflns_av_R_equivalents 0.0
_diffrn_reflns_av_sigmaI/netI 0.1192
_diffrn_reflns_limit_h_max 32
_diffrn_reflns_limit_h_min -32
_diffrn_reflns_limit_k_max 30
_diffrn_reflns_limit_k_min -30
_diffrn_reflns_limit_l_max 35
_diffrn_reflns_limit_l_min -35
_diffrn_reflns_number 193375
_diffrn_reflns_theta_full 26.40
_diffrn_reflns_theta_max 26.40
_diffrn_reflns_theta_min 3.70
_exptl_absorpt_coefficient_mu 0.305
_exptl_absorpt_correction_T_max 0.9471
_exptl_absorpt_correction_T_min 0.9154
_exptl_absorpt_correction_type multi-scan
_exptl_absorpt_process_details 'Sadabs (Bruker)'
_exptl_crystal_colour red
_exptl_crystal_density_diffrn 1.372
_exptl_crystal_description block
_exptl_crystal_F_000 7608
_exptl_crystal_size_max 0.20
_exptl_crystal_size_mid 0.18
_exptl_crystal_size_min 0.18
_refine_diff_density_max 0.788
_refine_diff_density_min -1.205
_refine_diff_density_rms 0.097
_refine_ls_extinction_method none
_refine_ls_goodness_of_fit_ref 1.019
_refine_ls_hydrogen_treatment constr
_refine_ls_matrix_type full
_refine_ls_number_parameters 2427
_refine_ls_number_reflns 36164
_refine_ls_number_restraints 74
_refine_ls_restrained_S_all 1.025
_refine_ls_R_factor_all 0.1470
_refine_ls_R_factor_gt 0.0692
_refine_ls_shift/su_max 0.019
_refine_ls_shift/su_mean 0.001
_refine_ls_structure_factor_coef Fsqd
_refine_ls_weighting_details 'calc w=1/[\s^2^(Fo^2^)+(0.0883P)^2^+18.6828P] where P=(Fo^2^+2Fc^2^)/3'
_refine_ls_weighting_scheme calc
_refine_ls_wR_factor_gt 0.1615
_refine_ls_wR_factor_ref 0.1983
_reflns_number_gt 19816
_reflns_number_total 36164
_reflns_threshold_expression >2sigma(I)
_cod_data_source_file ja201297r_si_001_2.cif
_cod_data_source_block 3b
_cod_original_formula_sum 'C133 H87 Ag O0.50 P'
_cod_database_code 4106080

loop_
_symmetry_equiv_pos_as_xyz
'x, y, z'
'-x, y+1/2, -z+1/2'
'-x, -y, -z'
'x, -y-1/2, z-1/2'

loop_
_atom_site_label
_atom_site_type_symbol
_atom_site_fract_x
_atom_site_fract_y
_atom_site_fract_z
_atom_site_U_iso_or_equiv
_atom_site_adp_type
_atom_site_occupancy
_atom_site_symmetry_multiplicity
_atom_site_calc_flag
_atom_site_refinement_flags
_atom_site_disorder_assembly
_atom_site_disorder_group
O7S O 0.0798(8) 0.4188(8) 0.0524(8) 0.194(4) Uiso 0.593(10) 1 d PD A 1
C8S C 0.0624(9) 0.4753(9) 0.0616(13) 0.194(4) Uiso 0.593(10) 1 d PD A 1
H8S1 H 0.0547 0.4790 0.0953 0.233 Uiso 0.593(10) 1 calc PR A 1
H8S2 H 0.0304 0.4833 0.0415 0.233 Uiso 0.593(10) 1 calc PR A 1
C9S C 0.1056(10) 0.5171(7) 0.0501(11) 0.194(4) Uiso 0.593(10) 1 d PD A 1
H9S1 H 0.0934 0.5415 0.0235 0.233 Uiso 0.593(10) 1 calc PR A 1
H9S2 H 0.1156 0.5401 0.0782 0.233 Uiso 0.593(10) 1 calc PR A 1
C10S C 0.1512(8) 0.4824(10) 0.0364(10) 0.194(4) Uiso 0.593(10) 1 d PD A 1
H10A H 0.1807 0.4863 0.0605 0.233 Uiso 0.593(10) 1 calc PR A 1
H10B H 0.1625 0.4942 0.0051 0.233 Uiso 0.593(10) 1 calc PR A 1
C11S C 0.1319(6) 0.4220(9) 0.0341(9) 0.194(4) Uiso 0.593(10) 1 d PD A 1
H11A H 0.1304 0.4088 0.0008 0.233 Uiso 0.593(10) 1 calc PR A 1
H11B H 0.1562 0.3982 0.0534 0.233 Uiso 0.593(10) 1 calc PR A 1
O8S O 0.0384(11) 0.4868(11) 0.0358(10) 0.194(4) Uiso 0.407(10) 1 d PD A 2
C12S C 0.0211(12) 0.4302(14) 0.0214(15) 0.194(4) Uiso 0.407(10) 1 d PD A 2
H12A H 0.0129 0.4290 -0.0134 0.233 Uiso 0.407(10) 1 calc PR A 2
H12B H -0.0106 0.4208 0.0371 0.233 Uiso 0.407(10) 1 calc PR A 2
C13S C 0.0647(12) 0.3862(12) 0.0358(11) 0.194(4) Uiso 0.407(10) 1 d PD A 2
H13A H 0.0526 0.3594 0.0590 0.233 Uiso 0.407(10) 1 calc PR A 2
H13B H 0.0748 0.3659 0.0074 0.233 Uiso 0.407(10) 1 calc PR A 2
C14S C 0.1103(13) 0.4201(16) 0.0580(17) 0.194(4) Uiso 0.407(10) 1 d PD A 2
H14A H 0.1393 0.4195 0.0371 0.233 Uiso 0.407(10) 1 calc PR A 2
H14B H 0.1224 0.4046 0.0893 0.233 Uiso 0.407(10) 1 calc PR A 2
C15S C 0.0905(15) 0.4799(14) 0.0637(17) 0.194(4) Uiso 0.407(10) 1 d PD A 2
H15A H 0.0869 0.4878 0.0978 0.233 Uiso 0.407(10) 1 calc PR A 2
H15B H 0.1156 0.5063 0.0519 0.233 Uiso 0.407(10) 1 calc PR A 2
C1S C 0.4330(4) 0.5889(4) 0.2758(3) 0.083(3) Uani 1 1 d . . .
H1S H 0.4490 0.6201 0.2629 0.099 Uiso 1 1 calc R . .
C2S C 0.4488(3) 0.5374(5) 0.2648(3) 0.084(3) Uani 1 1 d . . .
H2S H 0.4757 0.5325 0.2441 0.101 Uiso 1 1 calc R . .
C3S C 0.4258(4) 0.4926(4) 0.2835(3) 0.078(2) Uani 1 1 d . . .
H3S H 0.4366 0.4564 0.2758 0.093 Uiso 1 1 calc R . .
C4S C 0.3879(4) 0.4998(4) 0.3127(3) 0.086(3) Uani 1 1 d . . .
H4S H 0.3719 0.4683 0.3252 0.103 Uiso 1 1 calc R . .
C5S C 0.3719(3) 0.5502(5) 0.3250(3) 0.080(3) Uani 1 1 d . . .
H5S H 0.3458 0.5540 0.3467 0.096 Uiso 1 1 calc R . .
C6S C 0.3935(4) 0.5962(4) 0.3059(3) 0.083(3) Uani 1 1 d . . .
H6S H 0.3817 0.6321 0.3131 0.099 Uiso 1 1 calc R . .
Ag1 Ag 0.092161(16) 0.296655(17) 0.169430(15) 0.03186(12) Uani 1 1 d . . .
P1 P 0.05913(6) 0.38019(6) 0.19974(5) 0.0308(3) Uani 1 1 d . . .
C1 C 0.15166(18) 0.21816(18) 0.10826(17) 0.0198(10) Uani 1 1 d . . .
C2 C 0.12831(18) 0.21393(19) 0.15296(16) 0.0191(10) Uani 1 1 d . . .
C3 C 0.07474(19) 0.1983(2) 0.14088(17) 0.0228(11) Uani 1 1 d . . .
C4 C 0.06697(18) 0.19574(19) 0.09112(16) 0.0208(11) Uani 1 1 d . . .
C5 C 0.11427(18) 0.20804(19) 0.07130(16) 0.0199(10) Uani 1 1 d . . .
C6 C 0.12581(18) 0.19501(19) 0.02064(16) 0.0194(10) Uani 1 1 d . . .
C7 C 0.21664(18) 0.1760(2) 0.05974(17) 0.0221(11) Uani 1 1 d . . .
C8 C 0.20907(18) 0.21270(19) 0.10365(17) 0.0201(10) Uani 1 1 d . . .
C9 C 0.23064(18) 0.17432(19) 0.14331(16) 0.0198(10) Uani 1 1 d . . .
C10 C 0.20791(18) 0.16606(19) 0.18498(16) 0.0193(10) Uani 1 1 d . . .
C11 C 0.15829(18) 0.1949(2) 0.19850(16) 0.0203(10) Uani 1 1 d . . .
C12 C 0.13052(19) 0.1451(2) 0.21863(16) 0.0217(11) Uani 1 1 d . . .
C13 C 0.07997(18) 0.1321(2) 0.20757(16) 0.0214(11) Uani 1 1 d . . .
C14 C 0.04243(19) 0.1653(2) 0.17395(16) 0.0227(11) Uani 1 1 d . . .
C15 C 0.01667(18) 0.1183(2) 0.14466(17) 0.0218(11) Uani 1 1 d . . .
C16 C 0.00712(18) 0.1184(2) 0.09615(18) 0.0251(11) Uani 1 1 d . . .
C17 C 0.02336(18) 0.1658(2) 0.06412(17) 0.0207(11) Uani 1 1 d . . .
C18 C 0.04692(19) 0.1320(2) 0.02441(16) 0.0230(11) Uani 1 1 d . . .
C19 C 0.09198(18) 0.1453(2) 0.00481(16) 0.0216(11) Uani 1 1 d . . .
C20 C 0.1233(2) 0.1023(2) -0.01266(16) 0.0244(11) Uani 1 1 d . . .
C21 C 0.1770(2) 0.1162(2) -0.00149(16) 0.0238(11) Uani 1 1 d . . .
C22 C 0.17969(18) 0.16815(19) 0.02284(16) 0.0197(10) Uani 1 1 d . . .
C23 C 0.21223(19) 0.0743(2) 0.00940(17) 0.0250(11) Uani 1 1 d . . .
C24 C 0.25103(18) 0.0825(2) 0.04752(17) 0.0231(11) Uani 1 1 d . . .
C25 C 0.25154(17) 0.1319(2) 0.07303(17) 0.0204(11) Uani 1 1 d . . .
C26 C 0.26044(18) 0.1310(2) 0.12390(18) 0.0222(11) Uani 1 1 d . . .
C27 C 0.26885(18) 0.0813(2) 0.14816(18) 0.0230(11) Uani 1 1 d . . .
C28 C 0.24522(18) 0.0731(2) 0.19199(17) 0.0226(11) Uani 1 1 d . . .
C29 C 0.21438(19) 0.1150(2) 0.20907(16) 0.0220(11) Uani 1 1 d . . .
C30 C 0.16664(19) 0.1011(2) 0.22946(16) 0.0232(11) Uani 1 1 d . . .
C31 C 0.1515(2) 0.0462(2) 0.23180(17) 0.0259(12) Uani 1 1 d . . .
C32 C 0.0982(2) 0.0328(2) 0.22039(17) 0.0257(12) Uani 1 1 d . . .
C33 C 0.06373(19) 0.0752(2) 0.20733(17) 0.0245(11) Uani 1 1 d . . .
C34 C 0.02521(18) 0.0669(2) 0.16918(17) 0.0235(11) Uani 1 1 d . . .
C35 C 0.02190(19) 0.0166(2) 0.14480(18) 0.0266(12) Uani 1 1 d . . .
C36 C 0.01295(19) 0.0162(2) 0.09389(18) 0.0256(11) Uani 1 1 d . . .
C37 C 0.0438(2) -0.0264(2) 0.07508(19) 0.0289(12) Uani 1 1 d . . .
C38 C 0.06695(19) -0.0182(2) 0.03278(17) 0.0253(12) Uani 1 1 d . . .
C39 C 0.0600(2) 0.0340(2) 0.00770(17) 0.0263(12) Uani 1 1 d . . .
C40 C 0.1073(2) 0.0475(2) -0.01261(16) 0.0259(12) Uani 1 1 d . . .
C41 C 0.1444(2) 0.0042(2) -0.00024(17) 0.0268(12) Uani 1 1 d . . .
C42 C 0.1956(2) 0.0173(2) 0.01056(17) 0.0253(11) Uani 1 1 d . . .
C43 C 0.2243(2) -0.0100(2) 0.04995(18) 0.0278(12) Uani 1 1 d . . .
C44 C 0.25865(18) 0.0308(2) 0.07314(18) 0.0243(11) Uani 1 1 d . . .
C45 C 0.24195(18) -0.0103(2) 0.15030(18) 0.0236(11) Uani 1 1 d . . .
C46 C 0.22798(19) 0.0164(2) 0.19270(17) 0.0233(11) Uani 1 1 d . . .
C47 C 0.18244(19) 0.0033(2) 0.21255(17) 0.0261(12) Uani 1 1 d . . .
C48 C 0.1482(2) -0.0372(2) 0.18993(18) 0.0254(11) Uani 1 1 d . . .
C49 C 0.0959(2) -0.0187(2) 0.19481(18) 0.0280(12) Uani 1 1 d . . .
C50 C 0.05829(19) -0.0269(2) 0.15721(19) 0.0266(12) Uani 1 1 d . . .
C51 C 0.0722(2) -0.0537(2) 0.11420(19) 0.0279(12) Uani 1 1 d . . .
C52 C 0.1226(2) -0.07148(19) 0.10959(19) 0.0277(12) Uani 1 1 d . . .
C53 C 0.1468(2) -0.0630(2) 0.06559(19) 0.0295(12) Uani 1 1 d . . .
C54 C 0.2001(2) -0.0490(2) 0.07683(19) 0.0271(12) Uani 1 1 d . . .
C55 C 0.20985(19) -0.0496(2) 0.12787(18) 0.0257(12) Uani 1 1 d . . .
C56 C 0.1614(2) -0.0631(2) 0.14825(19) 0.0272(12) Uani 1 1 d . . .
C57 C 0.26741(18) 0.0302(2) 0.12195(18) 0.0233(11) Uani 1 1 d . . .
C58 C 0.1190(2) -0.0367(2) 0.02776(19) 0.0292(12) Uani 1 1 d . . .
C59 C 0.03146(18) 0.0756(2) 0.02679(18) 0.0249(11) Uani 1 1 d . . .
C60 C 0.00711(18) 0.0674(2) 0.07070(17) 0.0249(11) Uani 1 1 d . . .
C61 C -0.0064(2) 0.3949(2) 0.17652(19) 0.0309(13) Uani 1 1 d . . .
C62 C -0.0211(2) 0.3773(3) 0.1308(2) 0.0392(14) Uani 1 1 d . . .
H62 H 0.0024 0.3571 0.1132 0.047 Uiso 1 1 calc R . .
C63 C -0.0699(2) 0.3892(3) 0.1110(2) 0.0489(17) Uani 1 1 d . . .
H63 H -0.0799 0.3766 0.0798 0.059 Uiso 1 1 calc R . .
C64 C -0.1041(2) 0.4187(3) 0.1356(2) 0.0404(15) Uani 1 1 d . . .
H64 H -0.1374 0.4273 0.1213 0.049 Uiso 1 1 calc R . .
C65 C -0.0899(2) 0.4359(2) 0.1811(2) 0.0395(14) Uani 1 1 d . . .
H65 H -0.1135 0.4561 0.1986 0.047 Uiso 1 1 calc R . .
C66 C -0.0414(2) 0.4238(2) 0.2016(2) 0.0356(14) Uani 1 1 d . . .
H66 H -0.0320 0.4354 0.2332 0.043 Uiso 1 1 calc R . .
C67 C 0.0561(2) 0.3761(2) 0.2637(2) 0.0346(13) Uani 1 1 d . . .
C68 C 0.0420(2) 0.3256(3) 0.2829(2) 0.0446(16) Uani 1 1 d . . .
H68 H 0.0345 0.2950 0.2625 0.054 Uiso 1 1 calc R . .
C69 C 0.0389(3) 0.3201(3) 0.3312(2) 0.0587(19) Uani 1 1 d . . .
H69 H 0.0281 0.2860 0.3437 0.070 Uiso 1 1 calc R . .
C70 C 0.0512(2) 0.3635(3) 0.3617(2) 0.0530(18) Uani 1 1 d . . .
H70 H 0.0502 0.3588 0.3950 0.064 Uiso 1 1 calc R . .
C71 C 0.0649(2) 0.4133(3) 0.3434(2) 0.0512(18) Uani 1 1 d . . .
H71 H 0.0727 0.4434 0.3642 0.061 Uiso 1 1 calc R . .
C72 C 0.0674(2) 0.4202(3) 0.2947(2) 0.0427(15) Uani 1 1 d . . .
H72 H 0.0768 0.4550 0.2824 0.051 Uiso 1 1 calc R . .
C73 C 0.0942(2) 0.4436(2) 0.1906(2) 0.0374(14) Uani 1 1 d . . .
C74 C 0.1477(2) 0.4415(3) 0.1901(2) 0.0397(14) Uani 1 1 d . . .
H74 H 0.1648 0.4069 0.1933 0.048 Uiso 1 1 calc R . .
C75 C 0.1764(2) 0.4891(3) 0.1850(2) 0.0474(16) Uani 1 1 d . . .
H75 H 0.2129 0.4868 0.1849 0.057 Uiso 1 1 calc R . .
C76 C 0.1528(3) 0.5388(3) 0.1803(3) 0.061(2) Uani 1 1 d . . .
H76 H 0.1725 0.5713 0.1768 0.073 Uiso 1 1 calc R . .
C77 C 0.0991(3) 0.5419(3) 0.1806(4) 0.090(3) Uani 1 1 d . . .
H77 H 0.0822 0.5766 0.1773 0.109 Uiso 1 1 calc R . .
C78 C 0.0707(3) 0.4944(3) 0.1857(3) 0.069(2) Uani 1 1 d . . .
H78 H 0.0342 0.4968 0.1858 0.083 Uiso 1 1 calc R . .
C1A C 0.24013(18) 0.26705(19) 0.10433(16) 0.0193(10) Uani 1 1 d . . .
C2A C 0.29236(19) 0.2667(2) 0.11733(17) 0.0249(11) Uani 1 1 d . . .
H2A H 0.3095 0.2325 0.1230 0.030 Uiso 1 1 calc R . .
C3A C 0.3201(2) 0.3152(2) 0.12218(18) 0.0260(12) Uani 1 1 d . . .
H3A H 0.3559 0.3139 0.1315 0.031 Uiso 1 1 calc R . .
C4A C 0.29644(19) 0.3661(2) 0.11357(17) 0.0228(11) Uani 1 1 d . . .
C5A C 0.2442(2) 0.3658(2) 0.09984(18) 0.0291(12) Uani 1 1 d . . .
H5A H 0.2270 0.3998 0.0933 0.035 Uiso 1 1 calc R . .
C6A C 0.21640(19) 0.3168(2) 0.09535(18) 0.0262(12) Uani 1 1 d . . .
H6A H 0.1806 0.3178 0.0860 0.031 Uiso 1 1 calc R . .
C7A C 0.3275(2) 0.4197(2) 0.12128(19) 0.0278(12) Uani 1 1 d . . .
C8A C 0.3784(2) 0.4143(2) 0.0966(2) 0.0358(14) Uani 1 1 d . . .
H8A1 H 0.3707 0.4051 0.0630 0.043 Uiso 1 1 calc R . .
H8A2 H 0.3996 0.3851 0.1121 0.043 Uiso 1 1 calc R . .
H8A3 H 0.3972 0.4493 0.0992 0.043 Uiso 1 1 calc R . .
C9A C 0.3397(2) 0.4283(2) 0.1747(2) 0.0387(14) Uani 1 1 d . . .
H9A1 H 0.3605 0.4617 0.1799 0.046 Uiso 1 1 calc R . .
H9A2 H 0.3590 0.3965 0.1880 0.046 Uiso 1 1 calc R . .
H9A3 H 0.3075 0.4321 0.1904 0.046 Uiso 1 1 calc R . .
C10A C 0.2973(2) 0.4685(2) 0.10010(19) 0.0307(12) Uani 1 1 d . . .
H1A1 H 0.2664 0.4743 0.1175 0.037 Uiso 1 1 calc R . .
H1A2 H 0.2871 0.4612 0.0666 0.037 Uiso 1 1 calc R . .
H1A3 H 0.3189 0.5017 0.1026 0.037 Uiso 1 1 calc R . .
C1B C 0.17318(19) 0.2408(2) 0.23463(17) 0.0253(11) Uani 1 1 d . . .
C2B C 0.2052(2) 0.2836(2) 0.22117(19) 0.0315(13) Uani 1 1 d . . .
H2B H 0.2158 0.2842 0.1896 0.038 Uiso 1 1 calc R . .
C3B C 0.2218(2) 0.3244(2) 0.25192(19) 0.0351(13) Uani 1 1 d . . .
H3B H 0.2430 0.3530 0.2411 0.042 Uiso 1 1 calc R . .
C4B C 0.2083(2) 0.3249(2) 0.29898(19) 0.0307(13) Uani 1 1 d . . .
C5B C 0.1755(2) 0.2841(3) 0.31196(19) 0.0440(16) Uani 1 1 d . . .
H5B H 0.1642 0.2840 0.3433 0.053 Uiso 1 1 calc R . .
C6B C 0.1583(2) 0.2424(3) 0.27989(19) 0.0402(15) Uani 1 1 d . . .
H6B H 0.1357 0.2147 0.2901 0.048 Uiso 1 1 calc R . .
C7B C 0.2302(2) 0.3708(2) 0.3326(2) 0.0361(14) Uani 1 1 d . . .
C8B C 0.2891(2) 0.3670(2) 0.3376(2) 0.0398(14) Uani 1 1 d . . .
H8B1 H 0.3029 0.3755 0.3070 0.048 Uiso 1 1 calc R . .
H8B2 H 0.2994 0.3296 0.3474 0.048 Uiso 1 1 calc R . .
H8B3 H 0.3027 0.3934 0.3616 0.048 Uiso 1 1 calc R . .
C9B C 0.2094(3) 0.3658(3) 0.3820(2) 0.0544(19) Uani 1 1 d . . .
H9B1 H 0.2235 0.3957 0.4023 0.065 Uiso 1 1 calc R . .
H9B2 H 0.2198 0.3303 0.3961 0.065 Uiso 1 1 calc R . .
H9B3 H 0.1717 0.3683 0.3790 0.065 Uiso 1 1 calc R . .
C10B C 0.2152(3) 0.4273(3) 0.3117(2) 0.0561(19) Uani 1 1 d . . .
H1B1 H 0.2297 0.4317 0.2809 0.067 Uiso 1 1 calc R . .
H1B2 H 0.2287 0.4563 0.3334 0.067 Uiso 1 1 calc R . .
H1B3 H 0.1775 0.4302 0.3076 0.067 Uiso 1 1 calc R . .
C1C C 0.00171(18) 0.1972(2) 0.19965(17) 0.0222(11) Uani 1 1 d . . .
C2C C -0.0278(2) 0.2380(2) 0.17708(17) 0.0267(12) Uani 1 1 d . . .
H2C H -0.0202 0.2493 0.1461 0.032 Uiso 1 1 calc R . .
C3C C -0.06817(19) 0.2631(2) 0.19826(18) 0.0281(12) Uani 1 1 d . . .
H3C H -0.0880 0.2907 0.1814 0.034 Uiso 1 1 calc R . .
C4C C -0.08021(19) 0.2486(2) 0.24402(17) 0.0260(11) Uani 1 1 d . . .
C5C C -0.0498(2) 0.2091(2) 0.26714(18) 0.0310(13) Uani 1 1 d . . .
H5C H -0.0560 0.1993 0.2988 0.037 Uiso 1 1 calc R . .
C6C C -0.0102(2) 0.1832(2) 0.24538(17) 0.0291(12) Uani 1 1 d . . .
H6C H 0.0093 0.1553 0.2621 0.035 Uiso 1 1 calc R . .
C7C C -0.12492(19) 0.2747(2) 0.26923(18) 0.0276(12) Uani 1 1 d . . .
C8C C -0.1558(2) 0.3152(3) 0.2374(2) 0.0450(16) Uani 1 1 d . . .
H8C1 H -0.1831 0.3316 0.2550 0.054 Uiso 1 1 calc R . .
H8C2 H -0.1713 0.2958 0.2094 0.054 Uiso 1 1 calc R . .
H8C3 H -0.1329 0.3444 0.2272 0.054 Uiso 1 1 calc R . .
C9C C -0.1610(2) 0.2292(2) 0.2845(2) 0.0361(14) Uani 1 1 d . . .
H9C1 H -0.1891 0.2457 0.3010 0.043 Uiso 1 1 calc R . .
H9C2 H -0.1416 0.2035 0.3058 0.043 Uiso 1 1 calc R . .
H9C3 H -0.1754 0.2093 0.2563 0.043 Uiso 1 1 calc R . .
C10C C -0.1034(2) 0.3058(2) 0.3130(2) 0.0405(15) Uani 1 1 d . . .
H1C1 H -0.0792 0.3341 0.3036 0.049 Uiso 1 1 calc R . .
H1C2 H -0.0853 0.2800 0.3352 0.049 Uiso 1 1 calc R . .
H1C3 H -0.1317 0.3234 0.3285 0.049 Uiso 1 1 calc R . .
C1D C -0.02164(19) 0.2002(2) 0.04203(17) 0.0262(12) Uani 1 1 d . . .
C2D C -0.0185(2) 0.2567(2) 0.0378(2) 0.0377(14) Uani 1 1 d . . .
H2D H 0.0102 0.2757 0.0529 0.045 Uiso 1 1 calc R . .
C3D C -0.0568(3) 0.2862(3) 0.0116(2) 0.0472(17) Uani 1 1 d . . .
H3D H -0.0535 0.3251 0.0089 0.057 Uiso 1 1 calc R . .
C4D C -0.0998(2) 0.2600(3) -0.01066(19) 0.0374(14) Uani 1 1 d . . .
C5D C -0.1034(2) 0.2041(3) -0.0045(2) 0.0485(17) Uani 1 1 d . . .
H5D H -0.1329 0.1852 -0.0180 0.058 Uiso 1 1 calc R . .
C6D C -0.0649(2) 0.1744(3) 0.0210(2) 0.0437(16) Uani 1 1 d . . .
H6D H -0.0683 0.1356 0.0241 0.052 Uiso 1 1 calc R . .
C7D C -0.1394(3) 0.2931(3) -0.0410(2) 0.0507(18) Uani 1 1 d . . .
C8D C -0.1644(3) 0.3354(4) -0.0107(3) 0.091(2) Uani 1 1 d . . .
H8D1 H -0.1789 0.3170 0.0162 0.110 Uiso 1 1 calc R . .
H8D2 H -0.1920 0.3544 -0.0299 0.110 Uiso 1 1 calc R . .
H8D3 H -0.1385 0.3624 0.0011 0.110 Uiso 1 1 calc R . .
C9D C -0.1797(3) 0.2565(4) -0.0666(3) 0.091(2) Uani 1 1 d . . .
H9D1 H -0.1626 0.2286 -0.0851 0.110 Uiso 1 1 calc R . .
H9D2 H -0.2026 0.2789 -0.0879 0.110 Uiso 1 1 calc R . .
H9D3 H -0.2000 0.2381 -0.0432 0.110 Uiso 1 1 calc R . .
C10D C -0.1136(3) 0.3237(3) -0.0801(2) 0.0566(19) Uani 1 1 d . . .
H1D1 H -0.0881 0.3497 -0.0657 0.068 Uiso 1 1 calc R . .
H1D2 H -0.1397 0.3440 -0.0999 0.068 Uiso 1 1 calc R . .
H1D3 H -0.0963 0.2972 -0.0998 0.068 Uiso 1 1 calc R . .
C1E C 0.11896(19) 0.2438(2) -0.01429(16) 0.0216(11) Uani 1 1 d . . .
C2E C 0.1577(2) 0.2807(3) -0.0189(2) 0.0474(17) Uani 1 1 d . . .
H2E H 0.1896 0.2759 -0.0007 0.057 Uiso 1 1 calc R . .
C3E C 0.1514(3) 0.3259(3) -0.0503(2) 0.0557(19) Uani 1 1 d . . .
H3E H 0.1792 0.3509 -0.0531 0.067 Uiso 1 1 calc R . .
C4E C 0.1063(2) 0.3344(2) -0.07667(19) 0.0354(14) Uani 1 1 d . B .
C5E C 0.0665(3) 0.2971(3) -0.0712(2) 0.0537(18) Uani 1 1 d . . .
H5E H 0.0342 0.3029 -0.0884 0.064 Uiso 1 1 calc R . .
C6E C 0.0729(2) 0.2521(3) -0.0416(2) 0.0423(15) Uani 1 1 d . . .
H6E H 0.0455 0.2264 -0.0398 0.051 Uiso 1 1 calc R . .
C7E C 0.0999(3) 0.3848(3) -0.1098(2) 0.0661(15) Uani 1 1 d D . .
C8E C 0.1088(6) 0.4391(4) -0.0793(4) 0.0661(15) Uani 0.50 1 d PD B 2
H8E1 H 0.1236 0.4677 -0.0987 0.079 Uiso 0.50 1 calc PR B 2
H8E2 H 0.1326 0.4312 -0.0515 0.079 Uiso 0.50 1 calc PR B 2
H8E3 H 0.0758 0.4519 -0.0686 0.079 Uiso 0.50 1 calc PR B 2
C9E C 0.0505(4) 0.3874(6) -0.1401(5) 0.0661(15) Uani 0.50 1 d PD B 2
H9E1 H 0.0487 0.3561 -0.1622 0.079 Uiso 0.50 1 calc PR B 2
H9E2 H 0.0491 0.4220 -0.1581 0.079 Uiso 0.50 1 calc PR B 2
H9E3 H 0.0215 0.3857 -0.1199 0.079 Uiso 0.50 1 calc PR B 2
C10E C 0.1477(5) 0.3845(6) -0.1407(5) 0.0661(15) Uani 0.50 1 d PD B 2
H1E1 H 0.1523 0.3475 -0.1537 0.079 Uiso 0.50 1 calc PR B 2
H1E2 H 0.1787 0.3949 -0.1209 0.079 Uiso 0.50 1 calc PR B 2
H1E3 H 0.1421 0.4110 -0.1668 0.079 Uiso 0.50 1 calc PR B 2
C11E C 0.0673(5) 0.4277(5) -0.0865(4) 0.0661(15) Uani 0.50 1 d PD B 1
H1E4 H 0.0795 0.4646 -0.0941 0.079 Uiso 0.50 1 calc PR B 1
H1E5 H 0.0704 0.4224 -0.0519 0.079 Uiso 0.50 1 calc PR B 1
H1E6 H 0.0312 0.4236 -0.0983 0.079 Uiso 0.50 1 calc PR B 1
C12E C 0.0659(5) 0.3672(5) -0.1563(3) 0.0661(15) Uani 0.50 1 d PD B 1
H1E7 H 0.0883 0.3529 -0.1799 0.079 Uiso 0.50 1 calc PR B 1
H1E8 H 0.0469 0.3993 -0.1694 0.079 Uiso 0.50 1 calc PR B 1
H1E9 H 0.0414 0.3385 -0.1483 0.079 Uiso 0.50 1 calc PR B 1
C13E C 0.1471(5) 0.4086(6) -0.1291(5) 0.0661(15) Uani 0.50 1 d PD B 1
H2E4 H 0.1643 0.3802 -0.1471 0.079 Uiso 0.50 1 calc PR B 1
H2E5 H 0.1707 0.4215 -0.1028 0.079 Uiso 0.50 1 calc PR B 1
H2E6 H 0.1374 0.4396 -0.1502 0.079 Uiso 0.50 1 calc PR B 1
Ag2 Ag 0.437227(17) 0.724600(16) 0.443025(14) 0.03117(12) Uani 1 1 d . . .
P2 P 0.46189(5) 0.63395(6) 0.46618(5) 0.0290(3) Uani 1 1 d . . .
C79 C 0.37837(18) 0.80405(18) 0.43298(15) 0.0172(10) Uani 1 1 d . . .
C80 C 0.43039(17) 0.81457(18) 0.41897(16) 0.0166(10) Uani 1 1 d . . .
C81 C 0.42633(18) 0.81530(18) 0.36801(16) 0.0172(10) Uani 1 1 d . . .
C82 C 0.37582(18) 0.80392(18) 0.35185(16) 0.0183(10) Uani 1 1 d . . .
C83 C 0.34576(18) 0.79731(18) 0.39126(16) 0.0185(10) Uani 1 1 d . . .
C84 C 0.28779(18) 0.80121(19) 0.38897(16) 0.0193(10) Uani 1 1 d . . .
C85 C 0.27389(18) 0.84111(19) 0.42873(16) 0.0192(10) Uani 1 1 d . . .
C86 C 0.30588(18) 0.85110(19) 0.46867(16) 0.0208(11) Uani 1 1 d . . .
C87 C 0.35891(18) 0.82309(19) 0.47963(16) 0.0201(10) Uani 1 1 d . . .
C88 C 0.39095(18) 0.87384(18) 0.49628(15) 0.0169(10) Uani 1 1 d . . .
C89 C 0.43899(18) 0.88567(18) 0.48214(15) 0.0160(10) Uani 1 1 d . . .
C90 C 0.46902(18) 0.85019(19) 0.44881(16) 0.0193(10) Uani 1 1 d . . .
C91 C 0.48845(17) 0.89587(18) 0.41620(16) 0.0175(10) Uani 1 1 d . . .
C92 C 0.48698(18) 0.89298(19) 0.36776(16) 0.0193(10) Uani 1 1 d . . .
C93 C 0.46447(18) 0.84415(19) 0.33820(16) 0.0195(10) Uani 1 1 d . . .
C94 C 0.43283(19) 0.87616(19) 0.29862(16) 0.0214(11) Uani 1 1 d . . .
C95 C 0.38348(19) 0.86264(19) 0.28220(16) 0.0209(11) Uani 1 1 d . . .
C96 C 0.35308(18) 0.81416(19) 0.30203(16) 0.0191(10) Uani 1 1 d . . .
C97 C 0.30040(18) 0.84265(19) 0.30665(16) 0.0191(10) Uani 1 1 d . . .
C98 C 0.27185(18) 0.83728(19) 0.34481(17) 0.0215(11) Uani 1 1 d . . .
C99 C 0.24121(18) 0.8839(2) 0.40941(17) 0.0219(11) Uani 1 1 d . . .
C100 C 0.23791(18) 0.9350(2) 0.43193(17) 0.0220(11) Uani 1 1 d . . .
C101 C 0.27144(18) 0.9452(2) 0.47409(16) 0.0210(11) Uani 1 1 d . . .
C102 C 0.30538(18) 0.90411(19) 0.49095(16) 0.0199(10) Uani 1 1 d . . .
C103 C 0.35733(18) 0.9183(2) 0.50795(16) 0.0203(11) Uani 1 1 d . . .
C104 C 0.37350(18) 0.97282(19) 0.50726(16) 0.0195(10) Uani 1 1 d . . .
C105 C 0.42421(19) 0.98524(19) 0.49259(17) 0.0216(11) Uani 1 1 d . . .
C106 C 0.45523(17) 0.94233(19) 0.47980(15) 0.0176(10) Uani 1 1 d . . .
C107 C 0.48554(17) 0.94819(19) 0.43894(16) 0.0181(10) Uani 1 1 d . . .
C108 C 0.48390(18) 0.99699(19) 0.41318(17) 0.0215(11) Uani 1 1 d . . .
C109 C 0.48231(18) 0.99429(19) 0.36200(17) 0.0217(11) Uani 1 1 d . . .
C110 C 0.48264(18) 0.9427(2) 0.34031(16) 0.0211(11) Uani 1 1 d . . .
C111 C 0.44905(18) 0.9324(2) 0.29778(16) 0.0204(11) Uani 1 1 d . . .
C112 C 0.41634(19) 0.9741(2) 0.27906(16) 0.0226(11) Uani 1 1 d . . .
C113 C 0.36471(19) 0.9601(2) 0.26210(16) 0.0207(11) Uani 1 1 d . . .
C114 C 0.34892(19) 0.9052(2) 0.26523(16) 0.0217(11) Uani 1 1 d . . .
C115 C 0.29794(19) 0.8930(2) 0.27978(16) 0.0212(11) Uani 1 1 d . . .
C116 C 0.26517(19) 0.9352(2) 0.29086(17) 0.0222(11) Uani 1 1 d . . .
C117 C 0.23488(18) 0.9297(2) 0.33147(17) 0.0222(11) Uani 1 1 d . . .
C118 C 0.23968(18) 0.8810(2) 0.35829(17) 0.0214(11) Uani 1 1 d . . .
C119 C 0.23298(18) 0.9827(2) 0.35488(17) 0.0229(11) Uani 1 1 d . . .
C120 C 0.23448(18) 0.9855(2) 0.40425(18) 0.0236(11) Uani 1 1 d . . .
C121 C 0.26586(18) 1.0270(2) 0.42887(18) 0.0239(11) Uani 1 1 d . . .
C122 C 0.28848(19) 1.0021(2) 0.47254(17) 0.0240(11) Uani 1 1 d . . .
C123 C 0.33862(19) 1.01543(19) 0.48842(16) 0.0220(11) Uani 1 1 d . . .
C124 C 0.36793(19) 1.05414(19) 0.46260(17) 0.0215(11) Uani 1 1 d . . .
C125 C 0.42107(19) 1.03604(19) 0.46514(17) 0.0212(11) Uani 1 1 d . . .
C126 C 0.45039(18) 1.04156(19) 0.42594(17) 0.0201(10) Uani 1 1 d . . .
C127 C 0.4273(2) 1.06633(19) 0.38294(17) 0.0240(11) Uani 1 1 d . . .
C128 C 0.44750(19) 1.03681(19) 0.34306(17) 0.0223(11) Uani 1 1 d . . .
C129 C 0.41535(19) 1.02698(19) 0.30233(17) 0.0221(11) Uani 1 1 d . . .
C130 C 0.3623(2) 1.04578(19) 0.30020(17) 0.0240(11) Uani 1 1 d . . .
C131 C 0.3310(2) 1.0039(2) 0.27495(17) 0.0247(11) Uani 1 1 d . . .
C132 C 0.28276(19) 0.9924(2) 0.28994(16) 0.0239(11) Uani 1 1 d . . .
C133 C 0.26223(19) 1.02157(19) 0.32849(17) 0.0230(11) Uani 1 1 d . . .
C134 C 0.29203(19) 1.06166(19) 0.35277(17) 0.0230(11) Uani 1 1 d . . .
C135 C 0.29396(19) 1.06393(19) 0.40416(17) 0.0222(11) Uani 1 1 d . . .
C136 C 0.3464(2) 1.07822(19) 0.42095(17) 0.0236(11) Uani 1 1 d . . .
C137 C 0.37641(19) 1.08436(19) 0.38041(17) 0.0223(11) Uani 1 1 d . . .
C138 C 0.3431(2) 1.07363(19) 0.33820(18) 0.0256(12) Uani 1 1 d . . .
C139 C 0.4889(2) 0.6310(2) 0.5277(2) 0.0360(14) Uani 1 1 d . . .
C140 C 0.4863(3) 0.5814(3) 0.5547(2) 0.0468(16) Uani 1 1 d . . .
H140 H 0.4680 0.5502 0.5420 0.056 Uiso 1 1 calc R . .
C141 C 0.5111(3) 0.5799(3) 0.5997(2) 0.0539(18) Uani 1 1 d . . .
H141 H 0.5109 0.5470 0.6180 0.065 Uiso 1 1 calc R . .
C142 C 0.5368(3) 0.6277(3) 0.6187(2) 0.0530(18) Uani 1 1 d . . .
H142 H 0.5555 0.6262 0.6489 0.064 Uiso 1 1 calc R . .
C143 C 0.5346(2) 0.6753(3) 0.5937(2) 0.0476(16) Uani 1 1 d . . .
H143 H 0.5497 0.7079 0.6073 0.057 Uiso 1 1 calc R . .
C144 C 0.5104(2) 0.6764(2) 0.5484(2) 0.0415(15) Uani 1 1 d . . .
H144 H 0.5089 0.7102 0.5313 0.050 Uiso 1 1 calc R . .
C145 C 0.4092(2) 0.5848(2) 0.46153(19) 0.0310(13) Uani 1 1 d . . .
C146 C 0.4156(2) 0.5285(2) 0.4548(3) 0.0515(18) Uani 1 1 d . . .
H146 H 0.4492 0.5142 0.4518 0.062 Uiso 1 1 calc R . .
C147 C 0.3738(3) 0.4928(3) 0.4522(3) 0.064(2) Uani 1 1 d . . .
H147 H 0.3789 0.4545 0.4472 0.076 Uiso 1 1 calc R . .
C148 C 0.3250(2) 0.5131(3) 0.4570(2) 0.0480(17) Uani 1 1 d . . .
H148 H 0.2966 0.4885 0.4581 0.058 Uiso 1 1 calc R . .
C149 C 0.3175(2) 0.5684(3) 0.4602(2) 0.0437(15) Uani 1 1 d . . .
H149 H 0.2836 0.5827 0.4609 0.052 Uiso 1 1 calc R . .
C150 C 0.3595(2) 0.6042(3) 0.4622(2) 0.0389(14) Uani 1 1 d . . .
H150 H 0.3538 0.6428 0.4642 0.047 Uiso 1 1 calc R . .
C151 C 0.5127(2) 0.6033(2) 0.43374(19) 0.0284(12) Uani 1 1 d U . .
C152 C 0.5040(3) 0.5862(4) 0.3883(3) 0.068(2) Uani 1 1 d U . .
H152 H 0.4701 0.5893 0.3735 0.081 Uiso 1 1 calc R . .
C153 C 0.5426(3) 0.5643(4) 0.3624(3) 0.070(2) Uani 1 1 d U . .
H153 H 0.5348 0.5525 0.3306 0.084 Uiso 1 1 calc R . .
C154 C 0.5908(2) 0.5598(3) 0.3823(2) 0.0485(17) Uani 1 1 d U . .
H154 H 0.6176 0.5451 0.3650 0.058 Uiso 1 1 calc R . .
C155 C 0.6001(3) 0.5771(5) 0.4280(3) 0.104(3) Uani 1 1 d U . .
H155 H 0.6340 0.5741 0.4427 0.125 Uiso 1 1 calc R . .
C156 C 0.5618(3) 0.5987(5) 0.4533(3) 0.104(3) Uani 1 1 d U . .
H156 H 0.5698 0.6106 0.4851 0.125 Uiso 1 1 calc R . .
C1V C 0.50536(18) 0.80809(19) 0.31742(16) 0.0195(10) Uani 1 1 d . . .
C2V C 0.5069(2) 0.7514(2) 0.32376(18) 0.0284(12) Uani 1 1 d . . .
H2V H 0.4826 0.7341 0.3425 0.034 Uiso 1 1 calc R . .
C3V C 0.5435(2) 0.7197(2) 0.30301(19) 0.0334(13) Uani 1 1 d . . .
H3V H 0.5437 0.6810 0.3080 0.040 Uiso 1 1 calc R . .
C4V C 0.58008(19) 0.7425(2) 0.27515(17) 0.0243(11) Uani 1 1 d . . .
C5V C 0.5782(2) 0.7995(2) 0.26951(19) 0.0297(12) Uani 1 1 d . . .
H5V H 0.6025 0.8170 0.2510 0.036 Uiso 1 1 calc R . .
C6V C 0.5419(2) 0.8312(2) 0.29009(19) 0.0296(12) Uani 1 1 d . . .
H6V H 0.5420 0.8700 0.2854 0.036 Uiso 1 1 calc R . .
C7V C 0.6164(2) 0.7068(2) 0.2488(2) 0.0349(13) Uani 1 1 d . . .
C8V C 0.6326(2) 0.6551(2) 0.27743(19) 0.0409(15) Uani 1 1 d . . .
H8V1 H 0.6470 0.6659 0.3092 0.049 Uiso 1 1 calc R . .
H8V2 H 0.6588 0.6349 0.2610 0.049 Uiso 1 1 calc R . .
H8V3 H 0.6025 0.6314 0.2804 0.049 Uiso 1 1 calc R . .
C9V C 0.6659(3) 0.7380(3) 0.2392(3) 0.070(2) Uani 1 1 d . . .
H9V1 H 0.6573 0.7695 0.2183 0.085 Uiso 1 1 calc R . .
H9V2 H 0.6894 0.7132 0.2238 0.085 Uiso 1 1 calc R . .
H9V3 H 0.6826 0.7512 0.2693 0.085 Uiso 1 1 calc R . .
C10V C 0.5878(3) 0.6903(3) 0.2017(2) 0.0518(18) Uani 1 1 d . . .
H1V1 H 0.5599 0.6646 0.2078 0.062 Uiso 1 1 calc R . .
H1V2 H 0.6118 0.6724 0.1814 0.062 Uiso 1 1 calc R . .
H1V3 H 0.5732 0.7232 0.1858 0.062 Uiso 1 1 calc R . .
C1W C 0.34862(19) 0.76485(19) 0.26806(16) 0.0208(11) Uani 1 1 d . . .
C2W C 0.3902(2) 0.7470(2) 0.24430(17) 0.0242(11) Uani 1 1 d . . .
H2W H 0.4226 0.7647 0.2500 0.029 Uiso 1 1 calc R . .
C3W C 0.3855(2) 0.7037(2) 0.21229(17) 0.0284(12) Uani 1 1 d . . .
H3W H 0.4147 0.6928 0.1962 0.034 Uiso 1 1 calc R . .
C4W C 0.3395(2) 0.6760(2) 0.20323(17) 0.0249(11) Uani 1 1 d . . .
C5W C 0.2984(2) 0.6929(2) 0.22843(18) 0.0294(12) Uani 1 1 d . . .
H5W H 0.2666 0.6737 0.2239 0.035 Uiso 1 1 calc R . .
C6W C 0.3023(2) 0.7366(2) 0.25998(17) 0.0256(12) Uani 1 1 d . . .
H6W H 0.2731 0.7474 0.2762 0.031 Uiso 1 1 calc R . .
C7W C 0.3313(2) 0.6284(2) 0.16775(19) 0.0336(13) Uani 1 1 d . . .
C8W C 0.3814(2) 0.6114(2) 0.1468(2) 0.0422(15) Uani 1 1 d . . .
H8W1 H 0.4063 0.5992 0.1723 0.051 Uiso 1 1 calc R . .
H8W2 H 0.3955 0.6429 0.1303 0.051 Uiso 1 1 calc R . .
H8W3 H 0.3744 0.5811 0.1242 0.051 Uiso 1 1 calc R . .
C9W C 0.2927(3) 0.6466(3) 0.1271(2) 0.0457(16) Uani 1 1 d . . .
H9W1 H 0.2868 0.6161 0.1045 0.055 Uiso 1 1 calc R . .
H9W2 H 0.3066 0.6784 0.1109 0.055 Uiso 1 1 calc R . .
H9W3 H 0.2600 0.6568 0.1401 0.055 Uiso 1 1 calc R . .
C10W C 0.3105(2) 0.5784(2) 0.1930(2) 0.0417(15) Uani 1 1 d . . .
H1W1 H 0.3360 0.5662 0.2181 0.050 Uiso 1 1 calc R . .
H1W2 H 0.3036 0.5485 0.1701 0.050 Uiso 1 1 calc R . .
H1W3 H 0.2785 0.5885 0.2072 0.050 Uiso 1 1 calc R . .
C1X C 0.25780(18) 0.7471(2) 0.38617(16) 0.0205(10) Uani 1 1 d . . .
C2X C 0.2816(2) 0.6984(2) 0.37501(19) 0.0286(12) Uani 1 1 d . . .
H2X H 0.3180 0.6975 0.3739 0.034 Uiso 1 1 calc R . .
C3X C 0.2532(2) 0.6506(2) 0.3654(2) 0.0311(13) Uani 1 1 d . . .
H3X H 0.2705 0.6178 0.3575 0.037 Uiso 1 1 calc R . .
C4X C 0.20005(19) 0.6499(2) 0.36720(18) 0.0257(11) Uani 1 1 d . . .
C5X C 0.1766(2) 0.6982(2) 0.3799(2) 0.0313(13) Uani 1 1 d . . .
H5X H 0.1403 0.6989 0.3823 0.038 Uiso 1 1 calc R . .
C6X C 0.2051(2) 0.7460(2) 0.38900(19) 0.0292(12) Uani 1 1 d . . .
H6X H 0.1878 0.7788 0.3974 0.035 Uiso 1 1 calc R . .
C7X C 0.1697(2) 0.5969(2) 0.3544(2) 0.0318(13) Uani 1 1 d . . .
C8X C 0.1828(3) 0.5768(3) 0.3055(3) 0.0785(18) Uani 1 1 d . . .
H8X1 H 0.1636 0.5429 0.2975 0.094 Uiso 1 1 calc R . .
H8X2 H 0.2199 0.5694 0.3058 0.094 Uiso 1 1 calc R . .
H8X3 H 0.1733 0.6052 0.2817 0.094 Uiso 1 1 calc R . .
C9X C 0.1136(3) 0.6057(3) 0.3510(3) 0.0785(18) Uani 1 1 d . . .
H9X1 H 0.0960 0.5707 0.3437 0.094 Uiso 1 1 calc R . .
H9X2 H 0.1044 0.6324 0.3258 0.094 Uiso 1 1 calc R . .
H9X3 H 0.1031 0.6199 0.3814 0.094 Uiso 1 1 calc R . .
C10X C 0.1854(3) 0.5521(3) 0.3896(2) 0.062(2) Uani 1 1 d . . .
H1X1 H 0.1793 0.5645 0.4218 0.074 Uiso 1 1 calc R . .
H1X2 H 0.2222 0.5438 0.3880 0.074 Uiso 1 1 calc R . .
H1X3 H 0.1651 0.5188 0.3821 0.074 Uiso 1 1 calc R . .
C1Y C 0.35710(18) 0.77806(19) 0.51738(16) 0.0191(10) Uani 1 1 d . . .
C2Y C 0.3965(2) 0.7708(2) 0.55238(18) 0.0285(12) Uani 1 1 d . . .
H2Y H 0.4253 0.7950 0.5537 0.034 Uiso 1 1 calc R . .
C3Y C 0.3947(2) 0.7287(2) 0.58562(18) 0.0320(13) Uani 1 1 d . . .
H3Y H 0.4221 0.7251 0.6095 0.038 Uiso 1 1 calc R . .
C4Y C 0.35401(19) 0.69203(19) 0.58480(16) 0.0212(11) Uani 1 1 d . . .
C5Y C 0.3149(2) 0.6994(2) 0.54933(19) 0.0329(13) Uani 1 1 d . . .
H5Y H 0.2864 0.6748 0.5476 0.039 Uiso 1 1 calc R . .
C6Y C 0.3161(2) 0.7413(2) 0.51654(18) 0.0301(12) Uani 1 1 d . . .
H6Y H 0.2884 0.7452 0.4929 0.036 Uiso 1 1 calc R . .
C7Y C 0.3503(2) 0.6459(2) 0.62156(17) 0.0274(12) Uani 1 1 d . . .
C8Y C 0.3992(2) 0.6419(2) 0.65508(19) 0.0327(13) Uani 1 1 d . . .
H8Y1 H 0.4291 0.6358 0.6364 0.039 Uiso 1 1 calc R . .
H8Y2 H 0.3959 0.6110 0.6771 0.039 Uiso 1 1 calc R . .
H8Y3 H 0.4039 0.6762 0.6732 0.039 Uiso 1 1 calc R . .
C9Y C 0.3430(2) 0.5905(2) 0.59622(19) 0.0335(13) Uani 1 1 d . . .
H9Y1 H 0.3097 0.5901 0.5776 0.040 Uiso 1 1 calc R . .
H9Y2 H 0.3439 0.5608 0.6198 0.040 Uiso 1 1 calc R . .
H9Y3 H 0.3708 0.5850 0.5750 0.040 Uiso 1 1 calc R . .
C10Y C 0.3040(2) 0.6579(2) 0.65118(19) 0.0338(13) Uani 1 1 d . . .
H1Y1 H 0.3093 0.6933 0.6676 0.041 Uiso 1 1 calc R . .
H1Y2 H 0.3010 0.6285 0.6746 0.041 Uiso 1 1 calc R . .
H1Y3 H 0.2724 0.6595 0.6301 0.041 Uiso 1 1 calc R . .
C1Z C 0.51512(18) 0.82133(19) 0.47416(16) 0.0198(10) Uani 1 1 d . . .
C2Z C 0.54830(19) 0.7894(2) 0.44836(17) 0.0248(11) Uani 1 1 d . . .
H2Z H 0.5396 0.7824 0.4156 0.030 Uiso 1 1 calc R . .
C3Z C 0.5930(2) 0.7681(2) 0.46956(18) 0.0288(12) Uani 1 1 d . . .
H3Z H 0.6149 0.7472 0.4508 0.035 Uiso 1 1 calc R . .
C4Z C 0.60773(18) 0.7760(2) 0.51780(17) 0.0224(11) Uani 1 1 d . . .
C5Z C 0.57403(19) 0.8056(2) 0.54348(17) 0.0235(11) Uani 1 1 d . . .
H5Z H 0.5820 0.8110 0.5766 0.028 Uiso 1 1 calc R . .
C6Z C 0.52864(19) 0.82793(19) 0.52219(16) 0.0211(11) Uani 1 1 d . . .
H6Z H 0.5064 0.8481 0.5411 0.025 Uiso 1 1 calc R . .
C7Z C 0.6603(2) 0.7554(2) 0.53841(18) 0.0306(12) Uani 1 1 d . . .
C8Z C 0.7022(2) 0.7890(3) 0.5165(2) 0.0464(17) Uani 1 1 d . . .
H8Z1 H 0.7029 0.7797 0.4827 0.056 Uiso 1 1 calc R . .
H8Z2 H 0.7358 0.7804 0.5329 0.056 Uiso 1 1 calc R . .
H8Z3 H 0.6950 0.8284 0.5198 0.056 Uiso 1 1 calc R . .
C9Z C 0.6664(2) 0.6939(3) 0.5285(2) 0.0471(17) Uani 1 1 d . . .
H9Z1 H 0.6381 0.6735 0.5417 0.056 Uiso 1 1 calc R . .
H9Z2 H 0.6994 0.6810 0.5434 0.056 Uiso 1 1 calc R . .
H9Z3 H 0.6654 0.6878 0.4941 0.056 Uiso 1 1 calc R . .
C10Z C 0.6675(2) 0.7645(2) 0.59282(18) 0.0351(13) Uani 1 1 d . . .
H1Z1 H 0.6634 0.8038 0.5999 0.042 Uiso 1 1 calc R . .
H1Z2 H 0.7020 0.7524 0.6045 0.042 Uiso 1 1 calc R . .
H1Z3 H 0.6416 0.7431 0.6085 0.042 Uiso 1 1 calc R . .

loop_
_atom_site_aniso_label
_atom_site_aniso_U_11
_atom_site_aniso_U_22
_atom_site_aniso_U_33
_atom_site_aniso_U_23
_atom_site_aniso_U_13
_atom_site_aniso_U_12
C1S 0.069(6) 0.098(8) 0.079(6) 0.030(5) -0.007(5) 0.001(5)
C2S 0.069(6) 0.133(9) 0.049(5) 0.014(5) -0.005(4) 0.042(6)
C3S 0.090(7) 0.081(7) 0.060(5) 0.008(5) -0.010(5) 0.021(5)
C4S 0.089(7) 0.090(8) 0.076(6) 0.019(5) -0.008(5) -0.016(6)
C5S 0.071(6) 0.124(9) 0.046(5) 0.006(5) -0.001(4) 0.029(6)
C6S 0.091(7) 0.070(6) 0.082(6) -0.011(5) -0.032(6) 0.035(5)
Ag1 0.0354(2) 0.0266(2) 0.0339(2) -0.00094(18) 0.00444(18) 0.00635(19)
P1 0.0267(8) 0.0284(8) 0.0371(8) -0.0026(6) 0.0009(6) 0.0039(6)
C1 0.019(3) 0.012(2) 0.027(3) -0.0012(19) 0.002(2) -0.001(2)
C2 0.022(3) 0.019(3) 0.016(2) -0.0004(19) 0.000(2) 0.000(2)
C3 0.024(3) 0.022(3) 0.023(3) 0.004(2) 0.006(2) 0.005(2)
C4 0.021(3) 0.017(3) 0.024(3) 0.005(2) 0.000(2) 0.005(2)
C5 0.023(3) 0.017(3) 0.019(2) 0.0002(19) -0.001(2) -0.001(2)
C6 0.016(2) 0.021(3) 0.022(2) 0.005(2) 0.002(2) 0.002(2)
C7 0.020(3) 0.019(3) 0.028(3) 0.003(2) 0.005(2) -0.004(2)
C8 0.017(2) 0.019(3) 0.025(2) -0.001(2) -0.002(2) -0.001(2)
C9 0.018(3) 0.015(2) 0.025(3) 0.002(2) -0.009(2) -0.007(2)
C10 0.018(3) 0.016(3) 0.023(2) -0.003(2) -0.005(2) 0.000(2)
C11 0.019(3) 0.023(3) 0.018(2) -0.003(2) -0.001(2) 0.005(2)
C12 0.026(3) 0.024(3) 0.016(2) -0.001(2) 0.000(2) 0.000(2)
C13 0.021(3) 0.026(3) 0.018(2) 0.003(2) 0.006(2) 0.004(2)
C14 0.023(3) 0.025(3) 0.020(2) -0.001(2) 0.003(2) 0.003(2)
C15 0.012(2) 0.027(3) 0.027(3) 0.004(2) 0.003(2) 0.000(2)
C16 0.013(3) 0.026(3) 0.036(3) 0.001(2) -0.003(2) 0.003(2)
C17 0.015(2) 0.022(3) 0.025(3) 0.004(2) -0.001(2) 0.003(2)
C18 0.021(3) 0.029(3) 0.018(2) 0.002(2) -0.007(2) 0.004(2)
C19 0.020(3) 0.024(3) 0.020(2) 0.002(2) -0.005(2) 0.003(2)
C20 0.029(3) 0.031(3) 0.012(2) -0.002(2) 0.000(2) 0.002(2)
C21 0.029(3) 0.026(3) 0.017(2) 0.001(2) 0.003(2) 0.002(2)
C22 0.018(3) 0.021(3) 0.020(2) 0.004(2) 0.002(2) 0.002(2)
C23 0.024(3) 0.028(3) 0.023(3) -0.003(2) 0.005(2) 0.007(2)
C24 0.016(3) 0.027(3) 0.028(3) 0.000(2) 0.007(2) 0.002(2)
C25 0.013(2) 0.022(3) 0.028(3) -0.002(2) 0.005(2) -0.001(2)
C26 0.011(2) 0.021(3) 0.035(3) -0.001(2) -0.001(2) -0.002(2)
C27 0.013(2) 0.022(3) 0.033(3) -0.004(2) -0.008(2) 0.004(2)
C28 0.018(3) 0.024(3) 0.025(3) 0.002(2) -0.009(2) 0.002(2)
C29 0.021(3) 0.026(3) 0.017(2) -0.002(2) -0.009(2) 0.000(2)
C30 0.026(3) 0.026(3) 0.016(2) 0.002(2) -0.008(2) 0.001(2)
C31 0.029(3) 0.027(3) 0.022(3) 0.006(2) 0.000(2) 0.003(2)
C32 0.027(3) 0.027(3) 0.023(3) 0.007(2) 0.003(2) -0.002(2)
C33 0.023(3) 0.027(3) 0.024(3) 0.001(2) 0.006(2) -0.003(2)
C34 0.016(3) 0.027(3) 0.028(3) 0.004(2) 0.006(2) -0.002(2)
C35 0.017(3) 0.028(3) 0.035(3) 0.006(2) 0.001(2) -0.006(2)
C36 0.019(3) 0.024(3) 0.033(3) -0.001(2) -0.006(2) -0.009(2)
C37 0.028(3) 0.020(3) 0.038(3) -0.004(2) -0.005(2) -0.011(2)
C38 0.025(3) 0.020(3) 0.029(3) -0.006(2) -0.012(2) -0.005(2)
C39 0.024(3) 0.031(3) 0.022(3) -0.003(2) -0.010(2) -0.005(2)
C40 0.030(3) 0.030(3) 0.017(2) -0.010(2) -0.004(2) 0.001(2)
C41 0.032(3) 0.028(3) 0.020(3) -0.014(2) 0.001(2) 0.002(2)
C42 0.029(3) 0.024(3) 0.024(3) -0.008(2) 0.004(2) 0.004(2)
C43 0.028(3) 0.023(3) 0.032(3) -0.012(2) 0.003(2) 0.009(2)
C44 0.018(3) 0.021(3) 0.034(3) -0.003(2) 0.000(2) 0.007(2)
C45 0.018(3) 0.016(3) 0.036(3) 0.005(2) -0.007(2) 0.005(2)
C46 0.024(3) 0.020(3) 0.025(3) 0.003(2) -0.010(2) 0.001(2)
C47 0.028(3) 0.024(3) 0.024(3) 0.011(2) -0.007(2) 0.003(2)
C48 0.029(3) 0.017(3) 0.030(3) 0.010(2) -0.004(2) 0.000(2)
C49 0.027(3) 0.028(3) 0.030(3) 0.013(2) 0.002(2) -0.003(2)
C50 0.024(3) 0.018(3) 0.038(3) 0.005(2) 0.002(2) -0.007(2)
C51 0.024(3) 0.019(3) 0.039(3) 0.004(2) -0.006(2) -0.010(2)
C52 0.032(3) 0.011(3) 0.039(3) -0.001(2) -0.004(2) -0.003(2)
C53 0.035(3) 0.014(3) 0.038(3) -0.005(2) -0.007(3) 0.002(2)
C54 0.028(3) 0.016(3) 0.036(3) -0.008(2) -0.003(2) 0.004(2)
C55 0.023(3) 0.017(3) 0.037(3) -0.002(2) -0.002(2) 0.005(2)
C56 0.025(3) 0.015(3) 0.041(3) 0.004(2) -0.007(2) 0.002(2)
C57 0.013(2) 0.021(3) 0.034(3) 0.001(2) -0.005(2) 0.007(2)
C58 0.031(3) 0.020(3) 0.035(3) -0.014(2) -0.002(2) -0.005(2)
C59 0.017(3) 0.024(3) 0.031(3) -0.001(2) -0.013(2) -0.001(2)
C60 0.012(3) 0.034(3) 0.027(3) -0.002(2) -0.008(2) -0.003(2)
C61 0.027(3) 0.027(3) 0.038(3) -0.003(2) 0.000(2) -0.001(2)
C62 0.033(3) 0.050(4) 0.035(3) -0.005(3) 0.007(3) 0.004(3)
C63 0.037(4) 0.077(5) 0.032(3) -0.005(3) -0.004(3) 0.005(3)
C64 0.021(3) 0.046(4) 0.053(4) 0.001(3) -0.001(3) 0.002(3)
C65 0.033(3) 0.041(4) 0.045(4) -0.006(3) 0.005(3) 0.002(3)
C66 0.026(3) 0.037(3) 0.042(3) -0.008(3) -0.007(3) 0.007(3)
C67 0.021(3) 0.043(4) 0.039(3) -0.006(3) -0.004(2) 0.005(3)
C68 0.047(4) 0.052(4) 0.034(3) -0.006(3) -0.003(3) -0.012(3)
C69 0.047(4) 0.083(6) 0.045(4) 0.004(4) -0.001(3) -0.004(4)
C70 0.038(4) 0.086(6) 0.033(3) -0.010(4) -0.007(3) 0.007(4)
C71 0.037(4) 0.065(5) 0.050(4) -0.021(4) -0.008(3) 0.016(3)
C72 0.039(4) 0.042(4) 0.047(4) -0.009(3) -0.002(3) 0.012(3)
C73 0.033(3) 0.035(3) 0.044(3) -0.004(3) -0.004(3) 0.002(3)
C74 0.034(3) 0.042(4) 0.042(3) 0.001(3) -0.001(3) -0.001(3)
C75 0.036(4) 0.051(4) 0.056(4) 0.004(3) 0.005(3) -0.010(3)
C76 0.060(5) 0.045(4) 0.076(5) 0.010(4) -0.007(4) -0.021(4)
C77 0.058(5) 0.034(4) 0.176(10) 0.019(5) -0.013(6) -0.003(4)
C78 0.036(4) 0.033(4) 0.135(7) 0.009(4) -0.007(4) 0.003(3)
C1A 0.020(3) 0.019(3) 0.019(2) -0.0002(19) 0.002(2) 0.003(2)
C2A 0.025(3) 0.020(3) 0.030(3) 0.000(2) 0.001(2) 0.004(2)
C3A 0.025(3) 0.021(3) 0.031(3) 0.004(2) 0.000(2) -0.001(2)
C4A 0.026(3) 0.020(3) 0.022(3) -0.002(2) 0.000(2) -0.003(2)
C5A 0.034(3) 0.017(3) 0.036(3) 0.002(2) 0.000(2) 0.001(2)
C6A 0.018(3) 0.023(3) 0.037(3) 0.001(2) -0.004(2) -0.002(2)
C7A 0.027(3) 0.021(3) 0.035(3) 0.002(2) 0.003(2) -0.002(2)
C8A 0.027(3) 0.023(3) 0.057(4) 0.006(3) 0.004(3) -0.005(2)
C9A 0.045(4) 0.029(3) 0.041(3) 0.000(3) -0.010(3) -0.005(3)
C10A 0.031(3) 0.025(3) 0.037(3) -0.003(2) 0.005(2) -0.007(2)
C1B 0.024(3) 0.025(3) 0.026(3) -0.004(2) -0.005(2) 0.004(2)
C2B 0.036(3) 0.030(3) 0.028(3) -0.007(2) 0.000(2) -0.001(3)
C3B 0.044(4) 0.023(3) 0.038(3) 0.001(2) -0.002(3) -0.005(3)
C4B 0.028(3) 0.032(3) 0.031(3) -0.007(2) -0.005(2) 0.008(3)
C5B 0.052(4) 0.059(4) 0.021(3) -0.012(3) 0.003(3) -0.013(3)
C6B 0.048(4) 0.045(4) 0.028(3) -0.003(3) 0.007(3) -0.016(3)
C7B 0.036(3) 0.033(3) 0.038(3) -0.011(3) -0.009(3) 0.009(3)
C8B 0.037(4) 0.035(3) 0.046(4) -0.010(3) -0.006(3) -0.005(3)
C9B 0.049(4) 0.076(5) 0.038(4) -0.028(3) 0.002(3) -0.006(4)
C10B 0.069(5) 0.037(4) 0.057(4) -0.018(3) -0.028(4) 0.011(3)
C1C 0.020(3) 0.022(3) 0.025(3) -0.001(2) 0.005(2) -0.002(2)
C2C 0.032(3) 0.028(3) 0.020(2) -0.001(2) 0.000(2) -0.003(2)
C3C 0.020(3) 0.031(3) 0.034(3) 0.002(2) 0.004(2) 0.001(2)
C4C 0.024(3) 0.027(3) 0.028(3) 0.002(2) 0.003(2) 0.001(2)
C5C 0.031(3) 0.040(3) 0.023(3) 0.002(2) 0.008(2) 0.001(3)
C6C 0.030(3) 0.034(3) 0.024(3) 0.008(2) 0.008(2) 0.005(2)
C7C 0.025(3) 0.030(3) 0.028(3) -0.006(2) 0.004(2) 0.005(2)
C8C 0.037(4) 0.051(4) 0.048(4) 0.003(3) 0.011(3) 0.017(3)
C9C 0.032(3) 0.034(3) 0.044(3) -0.007(3) 0.016(3) -0.001(3)
C10C 0.038(4) 0.038(4) 0.046(3) -0.008(3) 0.008(3) 0.010(3)
C1D 0.018(3) 0.036(3) 0.025(3) 0.006(2) 0.000(2) 0.003(2)
C2D 0.036(3) 0.037(4) 0.038(3) 0.000(3) -0.010(3) 0.007(3)
C3D 0.063(5) 0.033(4) 0.044(4) 0.002(3) -0.009(3) 0.019(3)
C4D 0.030(3) 0.055(4) 0.027(3) 0.004(3) 0.000(2) 0.014(3)
C5D 0.024(3) 0.055(4) 0.065(4) 0.007(3) -0.013(3) 0.001(3)
C6D 0.031(3) 0.034(4) 0.063(4) 0.008(3) -0.013(3) -0.002(3)
C7D 0.043(4) 0.075(5) 0.033(3) 0.008(3) -0.005(3) 0.030(4)
C8D 0.067(4) 0.138(6) 0.066(4) 0.023(4) -0.013(3) 0.054(4)
C9D 0.067(4) 0.138(6) 0.066(4) 0.023(4) -0.013(3) 0.054(4)
C10D 0.063(5) 0.072(5) 0.034(3) 0.013(3) -0.004(3) 0.028(4)
C1E 0.027(3) 0.022(3) 0.016(2) 0.001(2) 0.002(2) 0.001(2)
C2E 0.033(3) 0.047(4) 0.062(4) 0.023(3) 0.001(3) 0.005(3)
C3E 0.047(4) 0.056(5) 0.066(5) 0.026(4) 0.012(4) 0.000(3)
C4E 0.047(4) 0.032(3) 0.026(3) 0.008(2) -0.006(3) -0.006(3)
C5E 0.065(5) 0.044(4) 0.048(4) 0.010(3) -0.026(3) -0.003(4)
C6E 0.050(4) 0.038(4) 0.037(3) 0.006(3) -0.010(3) -0.010(3)
C7E 0.104(4) 0.040(3) 0.052(3) 0.022(2) -0.013(3) -0.008(3)
C8E 0.104(4) 0.040(3) 0.052(3) 0.022(2) -0.013(3) -0.008(3)
C9E 0.104(4) 0.040(3) 0.052(3) 0.022(2) -0.013(3) -0.008(3)
C10E 0.104(4) 0.040(3) 0.052(3) 0.022(2) -0.013(3) -0.008(3)
C11E 0.104(4) 0.040(3) 0.052(3) 0.022(2) -0.013(3) -0.008(3)
C12E 0.104(4) 0.040(3) 0.052(3) 0.022(2) -0.013(3) -0.008(3)
C13E 0.104(4) 0.040(3) 0.052(3) 0.022(2) -0.013(3) -0.008(3)
Ag2 0.0412(3) 0.0175(2) 0.0337(2) 0.00285(17) -0.00449(19) 0.00458(19)
P2 0.0294(8) 0.0193(7) 0.0380(8) 0.0045(6) 0.0006(6) 0.0029(6)
C79 0.022(3) 0.012(2) 0.017(2) 0.0024(18) -0.0012(19) -0.001(2)
C80 0.017(2) 0.012(2) 0.020(2) -0.0007(18) -0.0002(19) 0.0006(19)
C81 0.017(3) 0.010(2) 0.024(2) -0.0018(19) 0.002(2) 0.0002(19)
C82 0.024(3) 0.012(2) 0.019(2) 0.0003(19) -0.001(2) 0.001(2)
C83 0.019(3) 0.011(2) 0.025(2) 0.0013(19) -0.003(2) 0.000(2)
C84 0.021(3) 0.017(3) 0.020(2) 0.001(2) 0.000(2) -0.006(2)
C85 0.016(2) 0.016(3) 0.026(3) 0.000(2) 0.002(2) -0.006(2)
C86 0.019(3) 0.020(3) 0.023(2) 0.005(2) 0.001(2) -0.003(2)
C87 0.022(3) 0.017(3) 0.021(2) 0.001(2) 0.001(2) 0.001(2)
C88 0.021(3) 0.016(2) 0.013(2) 0.0031(18) 0.0003(19) 0.002(2)
C89 0.021(3) 0.014(2) 0.012(2) 0.0007(18) -0.0058(19) -0.002(2)
C90 0.019(3) 0.016(2) 0.023(2) 0.003(2) -0.001(2) -0.004(2)
C91 0.016(2) 0.013(2) 0.023(2) 0.0023(19) -0.001(2) 0.0034(19)
C92 0.015(2) 0.019(3) 0.024(3) -0.001(2) 0.000(2) 0.002(2)
C93 0.021(3) 0.018(3) 0.019(2) 0.002(2) 0.001(2) 0.000(2)
C94 0.025(3) 0.018(3) 0.022(3) 0.000(2) 0.004(2) 0.000(2)
C95 0.025(3) 0.018(3) 0.020(2) -0.003(2) 0.001(2) 0.000(2)
C96 0.021(3) 0.016(2) 0.020(2) 0.0004(19) -0.002(2) -0.003(2)
C97 0.018(3) 0.014(2) 0.024(2) -0.0068(19) -0.007(2) -0.002(2)
C98 0.018(3) 0.017(3) 0.028(3) -0.002(2) -0.008(2) -0.005(2)
C99 0.016(3) 0.024(3) 0.025(3) 0.001(2) -0.001(2) -0.003(2)
C100 0.015(3) 0.021(3) 0.030(3) -0.003(2) 0.001(2) 0.002(2)
C101 0.020(3) 0.021(3) 0.021(2) -0.004(2) 0.002(2) -0.002(2)
C102 0.024(3) 0.020(3) 0.016(2) 0.0011(19) 0.004(2) 0.000(2)
C103 0.024(3) 0.021(3) 0.017(2) 0.0036(19) 0.000(2) -0.001(2)
C104 0.022(3) 0.019(3) 0.017(2) -0.0028(19) -0.005(2) 0.003(2)
C105 0.023(3) 0.016(3) 0.025(3) -0.004(2) -0.004(2) -0.002(2)
C106 0.014(2) 0.020(3) 0.017(2) -0.0015(19) -0.0091(19) -0.001(2)
C107 0.013(2) 0.017(3) 0.023(2) -0.0005(19) -0.0094(19) -0.002(2)
C108 0.018(3) 0.017(3) 0.028(3) -0.002(2) -0.006(2) -0.005(2)
C109 0.020(3) 0.017(3) 0.028(3) 0.005(2) 0.001(2) -0.006(2)
C110 0.019(3) 0.023(3) 0.021(2) 0.003(2) 0.004(2) 0.000(2)
C111 0.020(3) 0.021(3) 0.019(2) 0.002(2) 0.000(2) -0.002(2)
C112 0.028(3) 0.022(3) 0.018(2) 0.003(2) 0.004(2) -0.004(2)
C113 0.025(3) 0.020(3) 0.016(2) 0.0018(19) -0.003(2) -0.002(2)
C114 0.027(3) 0.021(3) 0.017(2) 0.001(2) -0.005(2) -0.001(2)
C115 0.021(3) 0.019(3) 0.022(2) 0.000(2) -0.008(2) -0.002(2)
C116 0.023(3) 0.018(3) 0.024(3) 0.000(2) -0.009(2) 0.000(2)
C117 0.015(3) 0.024(3) 0.026(3) -0.003(2) -0.010(2) 0.001(2)
C118 0.015(3) 0.021(3) 0.027(3) -0.002(2) -0.006(2) -0.006(2)
C119 0.018(3) 0.019(3) 0.030(3) 0.002(2) -0.008(2) 0.004(2)
C120 0.018(3) 0.020(3) 0.033(3) -0.001(2) -0.002(2) 0.004(2)
C121 0.018(3) 0.020(3) 0.033(3) -0.004(2) 0.001(2) 0.008(2)
C122 0.026(3) 0.023(3) 0.023(3) -0.007(2) -0.001(2) 0.005(2)
C123 0.027(3) 0.018(3) 0.021(2) -0.006(2) -0.002(2) 0.005(2)
C124 0.026(3) 0.013(2) 0.025(3) -0.006(2) -0.005(2) -0.001(2)
C125 0.023(3) 0.012(2) 0.027(3) -0.007(2) -0.010(2) -0.002(2)
C126 0.018(3) 0.012(2) 0.029(3) -0.001(2) -0.007(2) -0.007(2)
C127 0.031(3) 0.015(3) 0.024(3) 0.000(2) -0.006(2) -0.005(2)
C128 0.024(3) 0.014(2) 0.029(3) 0.008(2) -0.001(2) -0.006(2)
C129 0.028(3) 0.013(2) 0.025(3) 0.006(2) -0.001(2) -0.004(2)
C130 0.031(3) 0.013(2) 0.027(3) 0.006(2) -0.005(2) -0.002(2)
C131 0.035(3) 0.016(3) 0.022(3) 0.008(2) -0.004(2) 0.001(2)
C132 0.022(3) 0.024(3) 0.024(3) 0.010(2) -0.010(2) 0.000(2)
C133 0.023(3) 0.015(3) 0.029(3) 0.003(2) -0.007(2) 0.010(2)
C134 0.025(3) 0.011(2) 0.031(3) 0.003(2) -0.007(2) 0.003(2)
C135 0.024(3) 0.010(2) 0.032(3) -0.004(2) -0.004(2) 0.005(2)
C136 0.029(3) 0.011(2) 0.030(3) -0.005(2) -0.004(2) 0.004(2)
C137 0.029(3) 0.011(2) 0.026(3) 0.001(2) -0.004(2) -0.003(2)
C138 0.032(3) 0.011(2) 0.032(3) 0.009(2) -0.009(2) 0.002(2)
C139 0.039(3) 0.025(3) 0.044(3) 0.004(3) 0.002(3) 0.010(3)
C140 0.061(4) 0.031(3) 0.047(4) 0.000(3) -0.004(3) 0.002(3)
C141 0.064(5) 0.047(4) 0.050(4) 0.011(3) 0.000(4) 0.015(4)
C142 0.057(5) 0.060(5) 0.039(4) -0.003(3) -0.015(3) 0.009(4)
C143 0.050(4) 0.037(4) 0.055(4) 0.002(3) -0.004(3) -0.011(3)
C144 0.048(4) 0.029(3) 0.047(4) 0.009(3) -0.006(3) -0.007(3)
C145 0.026(3) 0.025(3) 0.042(3) 0.012(2) 0.001(2) -0.002(2)
C146 0.035(4) 0.028(3) 0.091(5) 0.006(3) 0.006(4) 0.001(3)
C147 0.057(5) 0.034(4) 0.100(6) 0.012(4) 0.007(4) -0.010(3)
C148 0.038(4) 0.048(4) 0.060(4) 0.009(3) 0.014(3) -0.013(3)
C149 0.032(3) 0.053(4) 0.046(4) -0.008(3) 0.000(3) 0.000(3)
C150 0.034(3) 0.035(3) 0.047(4) -0.003(3) -0.003(3) 0.004(3)
C151 0.028(3) 0.023(3) 0.034(3) 0.005(2) -0.003(2) 0.002(2)
C152 0.027(4) 0.114(7) 0.061(5) -0.024(4) -0.003(3) 0.002(4)
C153 0.043(4) 0.104(7) 0.063(5) -0.036(4) 0.002(4) -0.005(4)
C154 0.033(4) 0.056(4) 0.058(4) 0.005(3) 0.014(3) 0.016(3)
C155 0.034(3) 0.191(7) 0.085(4) -0.052(5) -0.004(3) 0.030(4)
C156 0.034(3) 0.191(7) 0.085(4) -0.052(5) -0.004(3) 0.030(4)
C1V 0.018(3) 0.021(3) 0.018(2) -0.003(2) -0.005(2) -0.001(2)
C2V 0.032(3) 0.022(3) 0.032(3) 0.000(2) 0.008(2) -0.003(2)
C3V 0.041(3) 0.019(3) 0.042(3) 0.001(2) 0.012(3) 0.003(2)
C4V 0.024(3) 0.025(3) 0.023(3) -0.005(2) -0.003(2) 0.004(2)
C5V 0.028(3) 0.025(3) 0.037(3) 0.002(2) 0.012(2) -0.001(2)
C6V 0.031(3) 0.018(3) 0.040(3) -0.001(2) 0.007(2) -0.001(2)
C7V 0.036(3) 0.034(3) 0.036(3) -0.007(3) 0.010(3) 0.007(3)
C8V 0.044(4) 0.047(4) 0.031(3) -0.011(3) -0.002(3) 0.023(3)
C9V 0.061(5) 0.050(5) 0.107(6) -0.019(4) 0.053(5) 0.003(4)
C10V 0.079(5) 0.047(4) 0.029(3) -0.005(3) -0.001(3) 0.034(4)
C1W 0.025(3) 0.017(3) 0.020(2) 0.0004(19) -0.002(2) 0.002(2)
C2W 0.024(3) 0.021(3) 0.026(3) -0.001(2) -0.003(2) -0.006(2)
C3W 0.026(3) 0.033(3) 0.026(3) -0.005(2) 0.003(2) 0.001(2)
C4W 0.036(3) 0.015(3) 0.024(3) -0.002(2) -0.003(2) 0.003(2)
C5W 0.031(3) 0.020(3) 0.036(3) -0.004(2) -0.006(2) -0.010(2)
C6W 0.027(3) 0.020(3) 0.028(3) -0.005(2) -0.002(2) 0.001(2)
C7W 0.041(3) 0.024(3) 0.036(3) -0.009(2) 0.004(3) -0.001(3)
C8W 0.051(4) 0.029(3) 0.047(4) -0.013(3) 0.009(3) -0.003(3)
C9W 0.054(4) 0.044(4) 0.038(3) -0.013(3) -0.009(3) -0.005(3)
C10W 0.051(4) 0.028(3) 0.047(4) -0.013(3) 0.007(3) -0.008(3)
C1X 0.023(3) 0.020(3) 0.019(2) -0.002(2) -0.001(2) -0.005(2)
C2X 0.019(3) 0.021(3) 0.046(3) -0.002(2) 0.002(2) -0.002(2)
C3X 0.027(3) 0.016(3) 0.051(3) -0.003(2) 0.002(3) 0.003(2)
C4X 0.023(3) 0.022(3) 0.031(3) 0.001(2) 0.001(2) -0.005(2)
C5X 0.022(3) 0.024(3) 0.048(3) -0.004(3) 0.006(2) -0.004(2)
C6X 0.024(3) 0.021(3) 0.043(3) -0.005(2) 0.008(2) 0.000(2)
C7X 0.025(3) 0.021(3) 0.049(3) -0.005(2) 0.002(3) -0.007(2)
C8X 0.061(4) 0.044(3) 0.129(5) -0.026(3) -0.005(4) -0.018(3)
C9X 0.061(4) 0.044(3) 0.129(5) -0.026(3) -0.005(4) -0.018(3)
C10X 0.084(6) 0.041(4) 0.060(4) -0.002(3) 0.001(4) -0.032(4)
C1Y 0.022(3) 0.018(2) 0.017(2) 0.0000(19) 0.002(2) 0.001(2)
C2Y 0.025(3) 0.029(3) 0.031(3) 0.010(2) 0.000(2) -0.008(2)
C3Y 0.030(3) 0.035(3) 0.030(3) 0.006(2) -0.005(2) -0.005(3)
C4Y 0.025(3) 0.018(3) 0.021(2) 0.000(2) 0.004(2) -0.003(2)
C5Y 0.037(3) 0.026(3) 0.036(3) 0.002(2) 0.002(3) -0.013(3)
C6Y 0.034(3) 0.028(3) 0.027(3) 0.005(2) -0.006(2) -0.006(2)
C7Y 0.031(3) 0.027(3) 0.025(3) 0.003(2) 0.004(2) -0.004(2)
C8Y 0.040(3) 0.025(3) 0.033(3) 0.007(2) 0.003(3) -0.002(3)
C9Y 0.041(3) 0.022(3) 0.038(3) 0.006(2) 0.003(3) -0.008(3)
C10Y 0.035(3) 0.035(3) 0.031(3) 0.009(2) 0.003(2) -0.005(3)
C1Z 0.018(3) 0.017(3) 0.023(3) 0.004(2) -0.003(2) -0.002(2)
C2Z 0.025(3) 0.028(3) 0.021(2) 0.002(2) -0.005(2) 0.001(2)
C3Z 0.029(3) 0.028(3) 0.030(3) 0.002(2) 0.005(2) 0.009(2)
C4Z 0.021(3) 0.020(3) 0.026(3) 0.008(2) 0.000(2) 0.001(2)
C5Z 0.026(3) 0.019(3) 0.025(3) 0.003(2) 0.000(2) -0.002(2)
C6Z 0.026(3) 0.017(3) 0.021(2) 0.002(2) 0.005(2) -0.002(2)
C7Z 0.027(3) 0.034(3) 0.029(3) -0.003(2) -0.006(2) 0.010(2)
C8Z 0.023(3) 0.076(5) 0.039(3) -0.003(3) -0.004(3) 0.003(3)
C9Z 0.046(4) 0.048(4) 0.044(4) -0.009(3) -0.018(3) 0.026(3)
C10Z 0.035(3) 0.036(3) 0.032(3) 0.000(2) -0.011(3) 0.009(3)

loop_
_atom_type_symbol
_atom_type_description
_atom_type_scat_dispersion_real
_atom_type_scat_dispersion_imag
_atom_type_scat_source
C C 0.0033 0.0016 'International Tables Vol C Tables 4.2.6.8 and 6.1.1.4'
H H 0.0000 0.0000 'International Tables Vol C Tables 4.2.6.8 and 6.1.1.4'
P P 0.1023 0.0942 'International Tables Vol C Tables 4.2.6.8 and 6.1.1.4'
Ag Ag -0.8971 1.1015 'International Tables Vol C Tables 4.2.6.8 and 6.1.1.4'
O O 0.0106 0.0060 'International Tables Vol C Tables 4.2.6.8 and 6.1.1.4'

loop_
_geom_angle_atom_site_label_1
_geom_angle_atom_site_label_2
_geom_angle_atom_site_label_3
_geom_angle
C8S O7S C11S 108.2(14)
O7S C8S C9S 109.4(11)
O7S C8S H8S1 109.8
C9S C8S H8S1 109.8
O7S C8S H8S2 109.8
C9S C8S H8S2 109.8
H8S1 C8S H8S2 108.2
C10S C9S C8S 106.2(7)
C10S C9S H9S1 110.5
C8S C9S H9S1 110.5
C10S C9S H9S2 110.5
C8S C9S H9S2 110.5
H9S1 C9S H9S2 108.7
C9S C10S C11S 106.0(7)
C9S C10S H10A 110.5
C11S C10S H10A 110.5
C9S C10S H10B 110.5
C11S C10S H10B 110.6
H10A C10S H10B 108.7
O7S C11S C10S 109.7(11)
O7S C11S H11A 109.7
C10S C11S H11A 109.7
O7S C11S H11B 109.8
C10S C11S H11B 109.7
H11A C11S H11B 108.2
C12S O8S C15S 106.2(19)
O8S C12S C13S 110.7(18)
O8S C12S H12A 109.5
C13S C12S H12A 109.6
O8S C12S H12B 109.5
C13S C12S H12B 109.5
H12A C12S H12B 108.1
C14S C13S C12S 105.1(17)
C14S C13S H13A 110.8
C12S C13S H13A 110.7
C14S C13S H13B 110.8
C12S C13S H13B 110.7
H13A C13S H13B 108.8
C13S C14S C15S 106.9(18)
C13S C14S H14A 110.3
C15S C14S H14A 110.4
C13S C14S H14B 110.3
C15S C14S H14B 110.4
H14A C14S H14B 108.6
O8S C15S C14S 109.7(19)
O8S C15S H15A 109.7
C14S C15S H15A 109.7
O8S C15S H15B 109.8
C14S C15S H15B 109.7
H15A C15S H15B 108.2
C2S C1S C6S 120.5(9)
C2S C1S H1S 119.8
C6S C1S H1S 119.8
C1S C2S C3S 119.7(9)
C1S C2S H2S 120.1
C3S C2S H2S 120.1
C4S C3S C2S 119.7(9)
C4S C3S H3S 120.1
C2S C3S H3S 120.1
C3S C4S C5S 122.1(9)
C3S C4S H4S 118.9
C5S C4S H4S 118.9
C4S C5S C6S 119.6(9)
C4S C5S H5S 120.2
C6S C5S H5S 120.2
C5S C6S C1S 118.3(9)
C5S C6S H6S 120.8
C1S C6S H6S 120.8
C2 Ag1 P1 170.67(12)
C2 Ag1 C3 34.65(16)
P1 Ag1 C3 148.09(11)
C67 P1 C61 105.2(2)
C67 P1 C73 104.2(3)
C61 P1 C73 104.5(3)
C67 P1 Ag1 110.68(19)
C61 P1 Ag1 113.02(18)
C73 P1 Ag1 118.10(19)
C5 C1 C2 109.0(4)
C5 C1 C8 124.0(4)
C2 C1 C8 123.3(4)
C1 C2 C3 105.6(4)
C1 C2 C11 122.4(4)
C3 C2 C11 122.6(4)
C1 C2 Ag1 108.8(3)
C3 C2 Ag1 82.9(3)
C11 C2 Ag1 106.7(3)
C4 C3 C2 108.1(4)
C4 C3 C14 122.8(4)
C2 C3 C14 123.5(4)
C4 C3 Ag1 111.5(3)
C2 C3 Ag1 62.5(3)
C14 C3 Ag1 113.0(3)
C3 C4 C5 108.5(4)
C3 C4 C17 125.1(4)
C5 C4 C17 123.0(4)
C1 C5 C4 108.7(4)
C1 C5 C6 124.5(4)
C4 C5 C6 124.3(4)
C5 C6 C19 106.8(4)
C5 C6 C22 106.9(4)
C19 C6 C22 100.3(4)
C5 C6 C1E 114.9(4)
C19 C6 C1E 112.2(4)
C22 C6 C1E 114.4(4)
C22 C7 C25 119.3(4)
C22 C7 C8 124.1(4)
C25 C7 C8 109.5(4)
C1 C8 C9 107.6(4)
C1 C8 C1A 116.2(4)
C9 C8 C1A 110.3(4)
C1 C8 C7 107.6(4)
C9 C8 C7 100.0(4)
C1A C8 C7 113.8(4)
C10 C9 C26 119.9(4)
C10 C9 C8 124.0(4)
C26 C9 C8 110.2(4)
C9 C10 C29 119.8(4)
C9 C10 C11 124.6(4)
C29 C10 C11 110.6(4)
C2 C11 C12 108.9(4)
C2 C11 C1B 115.3(4)
C12 C11 C1B 115.2(4)
C2 C11 C10 108.4(4)
C12 C11 C10 99.1(4)
C1B C11 C10 108.5(4)
C13 C12 C30 118.7(4)
C13 C12 C11 124.5(4)
C30 C12 C11 110.1(4)
C12 C13 C33 119.9(4)
C12 C13 C14 125.3(4)
C33 C13 C14 109.0(4)
C3 C14 C15 107.4(4)
C3 C14 C1C 117.0(4)
C15 C14 C1C 109.9(4)
C3 C14 C13 107.3(4)
C15 C14 C13 100.1(4)
C1C C14 C13 113.7(4)
C16 C15 C34 119.5(5)
C16 C15 C14 125.2(4)
C34 C15 C14 109.9(4)
C15 C16 C60 119.5(5)
C15 C16 C17 123.3(4)
C60 C16 C17 110.0(4)
C4 C17 C1D 117.8(4)
C4 C17 C16 107.0(4)
C1D C17 C16 114.3(4)
C4 C17 C18 107.3(4)
C1D C17 C18 108.9(4)
C16 C17 C18 99.7(4)
C19 C18 C59 119.8(5)
C19 C18 C17 124.2(4)
C59 C18 C17 110.2(4)
C18 C19 C20 119.4(5)
C18 C19 C6 123.7(4)
C20 C19 C6 110.1(4)
C40 C20 C19 121.2(5)
C40 C20 C21 120.4(5)
C19 C20 C21 108.5(4)
C23 C21 C22 122.0(5)
C23 C21 C20 119.2(5)
C22 C21 C20 108.7(4)
C7 C22 C21 119.3(4)
C7 C22 C6 123.6(4)
C21 C22 C6 109.9(4)
C21 C23 C24 118.8(4)
C21 C23 C42 120.7(5)
C24 C23 C42 108.1(4)
C25 C24 C23 119.0(4)
C25 C24 C44 119.2(4)
C23 C24 C44 108.4(4)
C24 C25 C7 121.5(4)
C24 C25 C26 119.7(4)
C7 C25 C26 109.0(4)
C27 C26 C25 120.8(4)
C27 C26 C9 121.0(4)
C25 C26 C9 108.4(4)
C26 C27 C28 118.8(4)
C26 C27 C57 119.6(4)
C28 C27 C57 109.0(4)
C29 C28 C27 119.2(4)
C29 C28 C46 120.0(4)
C27 C28 C46 107.2(4)
C28 C29 C10 121.4(4)
C28 C29 C30 119.8(4)
C10 C29 C30 108.6(4)
C31 C30 C12 122.4(5)
C31 C30 C29 119.7(5)
C12 C30 C29 108.0(4)
C30 C31 C32 118.6(5)
C30 C31 C47 120.2(5)
C32 C31 C47 107.9(4)
C33 C32 C31 118.8(5)
C33 C32 C49 120.2(5)
C31 C32 C49 108.3(4)
C32 C33 C34 119.7(5)
C32 C33 C13 121.4(5)
C34 C33 C13 109.1(4)
C35 C34 C33 120.5(5)
C35 C34 C15 121.2(5)
C33 C34 C15 108.4(4)
C34 C35 C36 119.7(5)
C34 C35 C50 120.1(5)
C36 C35 C50 107.1(5)
C60 C36 C37 120.6(5)
C60 C36 C35 117.6(5)
C37 C36 C35 108.6(4)
C38 C37 C36 120.3(5)
C38 C37 C51 119.6(5)
C36 C37 C51 108.5(5)
C37 C38 C58 120.5(5)
C37 C38 C39 119.7(5)
C58 C38 C39 107.9(4)
C59 C39 C40 119.2(5)
C59 C39 C38 119.8(5)
C40 C39 C38 108.4(4)
C20 C40 C39 119.0(4)
C20 C40 C41 119.8(5)
C39 C40 C41 108.2(5)
C42 C41 C40 120.0(5)
C42 C41 C58 120.3(5)
C40 C41 C58 107.7(4)
C41 C42 C23 119.9(5)
C41 C42 C43 119.8(5)
C23 C42 C43 108.3(4)
C54 C43 C42 119.9(5)
C54 C43 C44 120.3(5)
C42 C43 C44 107.4(4)
C57 C44 C24 120.7(4)
C57 C44 C43 119.6(5)
C24 C44 C43 107.8(4)
C55 C45 C46 120.7(5)
C55 C45 C57 119.7(5)
C46 C45 C57 107.9(4)
C47 C46 C45 120.8(5)
C47 C46 C28 119.9(5)
C45 C46 C28 108.7(4)
C46 C47 C48 119.8(5)
C46 C47 C31 120.2(5)
C48 C47 C31 108.2(4)
C56 C48 C47 119.7(5)
C56 C48 C49 120.6(5)
C47 C48 C49 107.6(4)
C50 C49 C32 120.2(5)
C50 C49 C48 119.5(5)
C32 C49 C48 108.0(4)
C49 C50 C35 119.2(5)
C49 C50 C51 119.7(5)
C35 C50 C51 109.0(5)
C52 C51 C37 120.2(5)
C52 C51 C50 120.8(5)
C37 C51 C50 106.8(5)
C51 C52 C53 120.5(5)
C51 C52 C56 119.8(5)
C53 C52 C56 107.6(5)
C58 C53 C54 119.8(5)
C58 C53 C52 119.1(5)
C54 C53 C52 108.5(5)
C43 C54 C53 120.5(5)
C43 C54 C55 119.8(5)
C53 C54 C55 108.3(5)
C45 C55 C54 120.2(5)
C45 C55 C56 118.8(5)
C54 C55 C56 107.5(4)
C48 C56 C52 119.7(5)
C48 C56 C55 120.2(5)
C52 C56 C55 108.1(5)
C44 C57 C27 120.0(4)
C44 C57 C45 120.4(5)
C27 C57 C45 107.1(4)
C53 C58 C38 120.3(5)
C53 C58 C41 119.6(5)
C38 C58 C41 107.8(5)
C39 C59 C18 121.3(5)
C39 C59 C60 120.8(5)
C18 C59 C60 108.3(4)
C36 C60 C16 122.3(5)
C36 C60 C59 118.8(5)
C16 C60 C59 109.0(4)
C66 C61 C62 119.0(5)
C66 C61 P1 123.4(4)
C62 C61 P1 117.6(4)
C63 C62 C61 119.7(5)
C63 C62 H62 120.1
C61 C62 H62 120.1
C64 C63 C62 121.2(6)
C64 C63 H63 119.4
C62 C63 H63 119.4
C63 C64 C65 119.3(6)
C63 C64 H64 120.4
C65 C64 H64 120.4
C64 C65 C66 120.2(5)
C64 C65 H65 119.9
C66 C65 H65 119.9
C65 C66 C61 120.6(5)
C65 C66 H66 119.7
C61 C66 H66 119.7
C72 C67 C68 118.6(5)
C72 C67 P1 123.9(5)
C68 C67 P1 117.6(4)
C69 C68 C67 120.1(6)
C69 C68 H68 119.9
C67 C68 H68 119.9
C68 C69 C70 121.0(7)
C68 C69 H69 119.5
C70 C69 H69 119.5
C71 C70 C69 119.4(6)
C71 C70 H70 120.3
C69 C70 H70 120.3
C70 C71 C72 120.6(6)
C70 C71 H71 119.7
C72 C71 H71 119.7
C71 C72 C67 120.1(6)
C71 C72 H72 119.9
C67 C72 H72 119.9
C78 C73 C74 118.0(6)
C78 C73 P1 123.1(5)
C74 C73 P1 118.8(4)
C75 C74 C73 121.0(6)
C75 C74 H74 119.5
C73 C74 H74 119.5
C76 C75 C74 120.4(6)
C76 C75 H75 119.8
C74 C75 H75 119.8
C75 C76 C77 119.5(6)
C75 C76 H76 120.2
C77 C76 H76 120.2
C78 C77 C76 119.8(7)
C78 C77 H77 120.1
C76 C77 H77 120.1
C73 C78 C77 121.3(7)
C73 C78 H78 119.4
C77 C78 H78 119.4
C6A C1A C2A 118.4(5)
C6A C1A C8 121.4(4)
C2A C1A C8 120.1(4)
C1A C2A C3A 121.2(5)
C1A C2A H2A 119.4
C3A C2A H2A 119.4
C2A C3A C4A 121.1(5)
C2A C3A H3A 119.4
C4A C3A H3A 119.4
C5A C4A C3A 117.2(5)
C5A C4A C7A 122.6(4)
C3A C4A C7A 120.2(4)
C4A C5A C6A 121.4(5)
C4A C5A H5A 119.3
C6A C5A H5A 119.3
C1A C6A C5A 120.7(5)
C1A C6A H6A 119.6
C5A C6A H6A 119.6
C10A C7A C9A 110.2(4)
C10A C7A C4A 110.6(4)
C9A C7A C4A 108.9(4)
C10A C7A C8A 109.0(4)
C9A C7A C8A 109.3(5)
C4A C7A C8A 108.9(4)
C7A C8A H8A1 109.5
C7A C8A H8A2 109.5
H8A1 C8A H8A2 109.5
C7A C8A H8A3 109.5
H8A1 C8A H8A3 109.5
H8A2 C8A H8A3 109.5
C7A C9A H9A1 109.5
C7A C9A H9A2 109.5
H9A1 C9A H9A2 109.5
C7A C9A H9A3 109.5
H9A1 C9A H9A3 109.5
H9A2 C9A H9A3 109.5
C7A C10A H1A1 109.5
C7A C10A H1A2 109.5
H1A1 C10A H1A2 109.5
C7A C10A H1A3 109.5
H1A1 C10A H1A3 109.5
H1A2 C10A H1A3 109.5
C6B C1B C2B 116.7(5)
C6B C1B C11 124.5(5)
C2B C1B C11 118.8(4)
C3B C2B C1B 122.1(5)
C3B C2B H2B 118.9
C1B C2B H2B 118.9
C2B C3B C4B 121.3(5)
C2B C3B H3B 119.3
C4B C3B H3B 119.3
C5B C4B C3B 116.8(5)
C5B C4B C7B 124.4(5)
C3B C4B C7B 118.8(5)
C4B C5B C6B 121.4(5)
C4B C5B H5B 119.3
C6B C5B H5B 119.3
C1B C6B C5B 121.6(5)
C1B C6B H6B 119.2
C5B C6B H6B 119.2
C8B C7B C10B 108.3(5)
C8B C7B C9B 109.1(5)
C10B C7B C9B 108.7(5)
C8B C7B C4B 109.6(4)
C10B C7B C4B 109.8(5)
C9B C7B C4B 111.2(5)
C7B C8B H8B1 109.5
C7B C8B H8B2 109.5
H8B1 C8B H8B2 109.5
C7B C8B H8B3 109.5
H8B1 C8B H8B3 109.5
H8B2 C8B H8B3 109.5
C7B C9B H9B1 109.5
C7B C9B H9B2 109.5
H9B1 C9B H9B2 109.5
C7B C9B H9B3 109.5
H9B1 C9B H9B3 109.5
H9B2 C9B H9B3 109.5
C7B C10B H1B1 109.5
C7B C10B H1B2 109.5
H1B1 C10B H1B2 109.5
C7B C10B H1B3 109.5
H1B1 C10B H1B3 109.5
H1B2 C10B H1B3 109.5
C2C C1C C6C 116.7(4)
C2C C1C C14 121.5(4)
C6C C1C C14 121.5(4)
C1C C2C C3C 122.0(5)
C1C C2C H2C 119.0
C3C C2C H2C 119.0
C2C C3C C4C 121.0(5)
C2C C3C H3C 119.5
C4C C3C H3C 119.5
C5C C4C C3C 117.0(5)
C5C C4C C7C 119.6(4)
C3C C4C C7C 123.3(5)
C4C C5C C6C 121.7(5)
C4C C5C H5C 119.2
C6C C5C H5C 119.2
C5C C6C C1C 121.5(5)
C5C C6C H6C 119.3
C1C C6C H6C 119.3
C10C C7C C8C 107.9(5)
C10C C7C C9C 109.1(4)
C8C C7C C9C 108.9(5)
C10C C7C C4C 109.4(4)
C8C C7C C4C 112.1(4)
C9C C7C C4C 109.3(4)
C7C C8C H8C1 109.5
C7C C8C H8C2 109.5
H8C1 C8C H8C2 109.5
C7C C8C H8C3 109.5
H8C1 C8C H8C3 109.5
H8C2 C8C H8C3 109.5
C7C C9C H9C1 109.5
C7C C9C H9C2 109.5
H9C1 C9C H9C2 109.5
C7C C9C H9C3 109.5
H9C1 C9C H9C3 109.5
H9C2 C9C H9C3 109.5
C7C C10C H1C1 109.5
C7C C10C H1C2 109.5
H1C1 C10C H1C2 109.5
C7C C10C H1C3 109.5
H1C1 C10C H1C3 109.5
H1C2 C10C H1C3 109.5
C2D C1D C6D 117.7(5)
C2D C1D C17 121.9(5)
C6D C1D C17 120.0(5)
C1D C2D C3D 120.8(6)
C1D C2D H2D 119.6
C3D C2D H2D 119.6
C2D C3D C4D 121.5(6)
C2D C3D H3D 119.3
C4D C3D H3D 119.3
C5D C4D C3D 117.0(5)
C5D C4D C7D 122.9(6)
C3D C4D C7D 120.1(6)
C4D C5D C6D 121.6(6)
C4D C5D H5D 119.2
C6D C5D H5D 119.2
C1D C6D C5D 121.4(6)
C1D C6D H6D 119.3
C5D C6D H6D 119.3
C8D C7D C9D 110.9(6)
C8D C7D C4D 110.0(5)
C9D C7D C4D 112.0(6)
C8D C7D C10D 107.9(6)
C9D C7D C10D 105.6(6)
C4D C7D C10D 110.3(5)
C7D C8D H8D1 109.5
C7D C8D H8D2 109.5
H8D1 C8D H8D2 109.5
C7D C8D H8D3 109.5
H8D1 C8D H8D3 109.5
H8D2 C8D H8D3 109.5
C7D C9D H9D1 109.5
C7D C9D H9D2 109.5
H9D1 C9D H9D2 109.5
C7D C9D H9D3 109.5
H9D1 C9D H9D3 109.5
H9D2 C9D H9D3 109.5
C7D C10D H1D1 109.5
C7D C10D H1D2 109.5
H1D1 C10D H1D2 109.5
C7D C10D H1D3 109.5
H1D1 C10D H1D3 109.5
H1D2 C10D H1D3 109.5
C2E C1E C6E 117.8(5)
C2E C1E C6 120.9(5)
C6E C1E C6 121.3(5)
C1E C2E C3E 121.1(6)
C1E C2E H2E 119.4
C3E C2E H2E 119.4
C4E C3E C2E 121.2(6)
C4E C3E H3E 119.4
C2E C3E H3E 119.4
C3E C4E C5E 117.4(5)
C3E C4E C7E 120.3(5)
C5E C4E C7E 122.2(5)
C6E C5E C4E 121.7(6)
C6E C5E H5E 119.2
C4E C5E H5E 119.2
C5E C6E C1E 120.7(6)
C5E C6E H6E 119.7
C1E C6E H6E 119.7
C9E C7E C13E 118.1(9)
C9E C7E C11E 74.7(7)
C13E C7E C11E 113.0(7)
C9E C7E C4E 115.7(7)
C13E C7E C4E 118.1(8)
C11E C7E C4E 108.7(7)
C9E C7E C10E 111.5(7)
C11E C7E C10E 137.0(8)
C4E C7E C10E 106.1(7)
C9E C7E C8E 111.3(7)
C13E C7E C8E 77.5(7)
C4E C7E C8E 108.9(6)
C10E C7E C8E 102.4(7)
C13E C7E C12E 103.0(7)
C11E C7E C12E 104.4(7)
C4E C7E C12E 108.6(6)
C10E C7E C12E 87.5(8)
C8E C7E C12E 136.5(8)
C7E C8E H8E1 109.5
C7E C8E H8E2 109.5
H8E1 C8E H8E2 109.5
C7E C8E H8E3 109.5
H8E1 C8E H8E3 109.5
H8E2 C8E H8E3 109.5
C7E C9E H9E1 109.5
C7E C9E H9E2 109.5
H9E1 C9E H9E2 109.5
C7E C9E H9E3 109.5
H9E1 C9E H9E3 109.5
H9E2 C9E H9E3 109.5
C7E C10E H1E1 109.5
C7E C10E H1E2 109.5
H1E1 C10E H1E2 109.5
C7E C10E H1E3 109.5
H1E1 C10E H1E3 109.5
H1E2 C10E H1E3 109.5
C7E C11E H1E4 109.5
C7E C11E H1E5 109.5
H1E4 C11E H1E5 109.5
C7E C11E H1E6 109.5
H1E4 C11E H1E6 109.5
H1E5 C11E H1E6 109.5
C7E C12E H1E7 109.5
C7E C12E H1E8 109.5
H1E7 C12E H1E8 109.5
C7E C12E H1E9 109.5
H1E7 C12E H1E9 109.5
H1E8 C12E H1E9 109.5
C7E C13E H2E4 109.5
C7E C13E H2E5 109.5
H2E4 C13E H2E5 109.5
C7E C13E H2E6 109.5
H2E4 C13E H2E6 109.5
H2E5 C13E H2E6 109.5
C80 Ag2 P2 168.68(12)
C80 Ag2 C79 35.50(15)
P2 Ag2 C79 155.64(11)
C145 P2 C151 105.5(3)
C145 P2 C139 106.2(3)
C151 P2 C139 102.6(3)
C145 P2 Ag2 113.72(18)
C151 P2 Ag2 115.62(17)
C139 P2 Ag2 112.12(18)
C83 C79 C80 107.9(4)
C83 C79 C87 122.8(4)
C80 C79 C87 123.8(4)
C83 C79 Ag2 109.7(3)
C80 C79 Ag2 65.7(2)
C87 C79 Ag2 112.5(3)
C81 C80 C79 105.7(4)
C81 C80 C90 122.8(4)
C79 C80 C90 122.3(4)
C81 C80 Ag2 107.9(3)
C79 C80 Ag2 78.8(3)
C90 C80 Ag2 110.0(3)
C82 C81 C80 109.1(4)
C82 C81 C93 123.5(4)
C80 C81 C93 123.9(4)
C81 C82 C83 109.2(4)
C81 C82 C96 125.0(4)
C83 C82 C96 123.4(4)
C79 C83 C82 108.1(4)
C79 C83 C84 124.6(4)
C82 C83 C84 124.6(4)
C83 C84 C1X 117.0(4)
C83 C84 C85 107.1(4)
C1X C84 C85 115.5(4)
C83 C84 C98 106.1(4)
C1X C84 C98 109.7(4)
C85 C84 C98 99.6(4)
C86 C85 C99 119.6(4)
C86 C85 C84 123.1(4)
C99 C85 C84 110.1(4)
C85 C86 C102 119.6(4)
C85 C86 C87 124.4(4)
C102 C86 C87 110.0(4)
C79 C87 C1Y 114.6(4)
C79 C87 C88 107.5(4)
C1Y C87 C88 113.7(4)
C79 C87 C86 108.0(4)
C1Y C87 C86 112.4(4)
C88 C87 C86 99.5(4)
C89 C88 C103 119.4(4)
C89 C88 C87 124.3(4)
C103 C88 C87 110.1(4)
C88 C89 C106 119.3(4)
C88 C89 C90 125.3(4)
C106 C89 C90 110.1(4)
C1Z C90 C89 112.9(4)
C1Z C90 C80 117.5(4)
C89 C90 C80 108.2(4)
C1Z C90 C91 109.2(4)
C89 C90 C91 99.5(4)
C80 C90 C91 107.9(4)
C92 C91 C107 119.8(4)
C92 C91 C90 124.8(4)
C107 C91 C90 109.9(4)
C91 C92 C110 119.5(4)
C91 C92 C93 124.3(4)
C110 C92 C93 110.1(4)
C81 C93 C1V 116.7(4)
C81 C93 C92 107.0(4)
C1V C93 C92 113.6(4)
C81 C93 C94 107.3(4)
C1V C93 C94 111.1(4)
C92 C93 C94 99.6(4)
C95 C94 C111 119.5(4)
C95 C94 C93 124.0(4)
C111 C94 C93 110.4(4)
C94 C95 C114 119.4(4)
C94 C95 C96 123.4(4)
C114 C95 C96 110.2(4)
C82 C96 C1W 117.5(4)
C82 C96 C95 106.7(4)
C1W C96 C95 112.7(4)
C82 C96 C97 106.6(4)
C1W C96 C97 112.0(4)
C95 C96 C97 99.8(4)
C98 C97 C115 119.6(4)
C98 C97 C96 124.2(4)
C115 C97 C96 110.0(4)
C97 C98 C118 120.5(4)
C97 C98 C84 124.1(4)
C118 C98 C84 109.5(4)
C100 C99 C85 121.8(4)
C100 C99 C118 120.0(4)
C85 C99 C118 108.6(4)
C99 C100 C101 118.2(4)
C99 C100 C120 120.5(4)
C101 C100 C120 108.0(4)
C102 C101 C100 119.3(4)
C102 C101 C122 120.2(4)
C100 C101 C122 107.8(4)
C101 C102 C86 121.2(4)
C101 C102 C103 119.9(4)
C86 C102 C103 108.8(4)
C104 C103 C88 121.4(4)
C104 C103 C102 120.0(4)
C88 C103 C102 108.3(4)
C103 C104 C105 119.1(4)
C103 C104 C123 120.1(4)
C105 C104 C123 107.8(4)
C106 C105 C104 118.8(4)
C106 C105 C125 120.7(4)
C104 C105 C125 108.2(4)
C105 C106 C89 121.9(4)
C105 C106 C107 119.7(4)
C89 C106 C107 107.9(4)
C108 C107 C91 121.6(4)
C108 C107 C106 120.1(4)
C91 C107 C106 108.7(4)
C107 C108 C109 118.9(4)
C107 C108 C126 120.1(4)
C109 C108 C126 107.9(4)
C110 C109 C108 118.7(4)
C110 C109 C128 120.1(4)
C108 C109 C128 108.0(4)
C109 C110 C92 121.4(4)
C109 C110 C111 119.7(4)
C92 C110 C111 108.6(4)
C112 C111 C94 121.6(4)
C112 C111 C110 119.9(4)
C94 C111 C110 108.2(4)
C111 C112 C113 118.8(4)
C111 C112 C129 120.1(4)
C113 C112 C129 108.4(4)
C114 C113 C112 118.5(4)
C114 C113 C131 120.0(4)
C112 C113 C131 108.3(4)
C113 C114 C95 121.9(4)
C113 C114 C115 119.4(4)
C95 C114 C115 109.0(4)
C116 C115 C97 121.0(4)
C116 C115 C114 120.4(4)
C97 C115 C114 108.4(4)
C115 C116 C117 119.5(4)
C115 C116 C132 120.0(5)
C117 C116 C132 106.9(4)
C118 C117 C116 118.2(4)
C118 C117 C119 120.4(4)
C116 C117 C119 108.6(4)
C117 C118 C98 121.0(4)
C117 C118 C99 119.5(4)
C98 C118 C99 109.3(4)
C120 C119 C117 120.1(4)
C120 C119 C133 120.2(4)
C117 C119 C133 107.9(4)
C119 C120 C121 119.3(5)
C119 C120 C100 119.5(4)
C121 C120 C100 108.6(4)
C135 C121 C120 120.9(5)
C135 C121 C122 120.1(5)
C120 C121 C122 107.3(4)
C123 C122 C101 119.6(4)
C123 C122 C121 119.3(5)
C101 C122 C121 108.3(4)
C122 C123 C124 120.6(4)
C122 C123 C104 120.1(4)
C124 C123 C104 108.1(4)
C136 C124 C123 120.3(4)
C136 C124 C125 119.6(4)
C123 C124 C125 108.4(4)
C126 C125 C124 120.4(4)
C126 C125 C105 119.4(4)
C124 C125 C105 107.5(4)
C125 C126 C127 119.2(4)
C125 C126 C108 119.9(4)
C127 C126 C108 108.8(4)
C137 C127 C126 120.7(4)
C137 C127 C128 120.5(4)
C126 C127 C128 106.9(4)
C129 C128 C109 120.3(4)
C129 C128 C127 119.4(4)
C109 C128 C127 108.3(4)
C128 C129 C112 119.9(4)
C128 C129 C130 119.6(4)
C112 C129 C130 108.0(4)
C138 C130 C129 120.9(5)
C138 C130 C131 119.9(5)
C129 C130 C131 107.3(4)
C132 C131 C113 120.7(4)
C132 C131 C130 118.6(5)
C113 C131 C130 108.0(4)
C131 C132 C133 122.0(5)
C131 C132 C116 119.3(5)
C133 C132 C116 108.7(4)
C134 C133 C132 119.6(5)
C134 C133 C119 119.7(4)
C132 C133 C119 107.9(4)
C133 C134 C135 119.8(4)
C133 C134 C138 119.3(5)
C135 C134 C138 108.1(4)
C121 C135 C134 120.1(4)
C121 C135 C136 120.7(4)
C134 C135 C136 107.4(4)
C124 C136 C137 120.3(5)
C124 C136 C135 119.1(4)
C137 C136 C135 108.4(4)
C127 C137 C136 119.7(4)
C127 C137 C138 119.8(4)
C136 C137 C138 108.0(4)
C130 C138 C137 119.8(5)
C130 C138 C134 120.6(5)
C137 C138 C134 108.0(4)
C144 C139 C140 119.4(6)
C144 C139 P2 119.8(4)
C140 C139 P2 120.7(5)
C141 C140 C139 118.4(6)
C141 C140 H140 120.8
C139 C140 H140 120.8
C140 C141 C142 119.9(6)
C140 C141 H141 120.0
C142 C141 H141 120.0
C143 C142 C141 120.0(6)
C143 C142 H142 120.0
C141 C142 H142 120.0
C142 C143 C144 119.8(6)
C142 C143 H143 120.1
C144 C143 H143 120.1
C139 C144 C143 122.0(6)
C139 C144 H144 119.0
C143 C144 H144 119.0
C150 C145 C146 117.4(5)
C150 C145 P2 118.6(4)
C146 C145 P2 124.0(4)
C147 C146 C145 121.3(6)
C147 C146 H146 119.3
C145 C146 H146 119.3
C148 C147 C146 119.7(7)
C148 C147 H147 120.2
C146 C147 H147 120.2
C149 C148 C147 119.8(6)
C149 C148 H148 120.1
C147 C148 H148 120.1
C148 C149 C150 120.2(6)
C148 C149 H149 119.9
C150 C149 H149 119.9
C145 C150 C149 121.3(6)
C145 C150 H150 119.3
C149 C150 H150 119.3
C152 C151 C156 116.7(6)
C152 C151 P2 121.6(5)
C156 C151 P2 121.6(5)
C151 C152 C153 122.5(6)
C151 C152 H152 118.8
C153 C152 H152 118.8
C154 C153 C152 120.1(7)
C154 C153 H153 119.9
C152 C153 H153 119.9
C153 C154 C155 117.9(6)
C153 C154 H154 121.0
C155 C154 H154 121.0
C154 C155 C156 121.7(8)
C154 C155 H155 119.1
C156 C155 H155 119.1
C151 C156 C155 121.0(8)
C151 C156 H156 119.5
C155 C156 H156 119.5
C6V C1V C2V 117.3(4)
C6V C1V C93 120.5(4)
C2V C1V C93 122.2(4)
C3V C2V C1V 120.6(5)
C3V C2V H2V 119.7
C1V C2V H2V 119.7
C2V C3V C4V 122.5(5)
C2V C3V H3V 118.8
C4V C3V H3V 118.8
C3V C4V C5V 116.0(5)
C3V C4V C7V 121.7(5)
C5V C4V C7V 122.1(5)
C6V C5V C4V 121.8(5)
C6V C5V H5V 119.1
C4V C5V H5V 119.1
C5V C6V C1V 121.8(5)
C5V C6V H6V 119.1
C1V C6V H6V 119.1
C4V C7V C10V 107.1(5)
C4V C7V C8V 111.6(4)
C10V C7V C8V 110.0(5)
C4V C7V C9V 111.4(5)
C10V C7V C9V 109.7(5)
C8V C7V C9V 107.1(5)
C7V C8V H8V1 109.5
C7V C8V H8V2 109.5
H8V1 C8V H8V2 109.5
C7V C8V H8V3 109.5
H8V1 C8V H8V3 109.5
H8V2 C8V H8V3 109.5
C7V C9V H9V1 109.5
C7V C9V H9V2 109.5
H9V1 C9V H9V2 109.5
C7V C9V H9V3 109.5
H9V1 C9V H9V3 109.5
H9V2 C9V H9V3 109.5
C7V C10V H1V1 109.5
C7V C10V H1V2 109.5
H1V1 C10V H1V2 109.5
C7V C10V H1V3 109.5
H1V1 C10V H1V3 109.5
H1V2 C10V H1V3 109.5
C2W C1W C6W 117.7(4)
C2W C1W C96 121.5(4)
C6W C1W C96 120.8(4)
C1W C2W C3W 121.3(5)
C1W C2W H2W 119.4
C3W C2W H2W 119.4
C4W C3W C2W 121.6(5)
C4W C3W H3W 119.2
C2W C3W H3W 119.2
C3W C4W C5W 116.8(4)
C3W C4W C7W 124.5(5)
C5W C4W C7W 118.8(5)
C6W C5W C4W 122.3(5)
C6W C5W H5W 118.9
C4W C5W H5W 118.9
C5W C6W C1W 120.3(5)
C5W C6W H6W 119.8
C1W C6W H6W 119.8
C10W C7W C8W 107.9(5)
C10W C7W C4W 109.3(4)
C8W C7W C4W 112.0(5)
C10W C7W C9W 110.1(5)
C8W C7W C9W 108.6(5)
C4W C7W C9W 109.0(4)
C7W C8W H8W1 109.5
C7W C8W H8W2 109.5
H8W1 C8W H8W2 109.5
C7W C8W H8W3 109.5
H8W1 C8W H8W3 109.5
H8W2 C8W H8W3 109.5
C7W C9W H9W1 109.5
C7W C9W H9W2 109.5
H9W1 C9W H9W2 109.5
C7W C9W H9W3 109.5
H9W1 C9W H9W3 109.5
H9W2 C9W H9W3 109.5
C7W C10W H1W1 109.5
C7W C10W H1W2 109.5
H1W1 C10W H1W2 109.5
C7W C10W H1W3 109.5
H1W1 C10W H1W3 109.5
H1W2 C10W H1W3 109.5
C6X C1X C2X 117.4(4)
C6X C1X C84 121.3(4)
C2X C1X C84 120.8(4)
C1X C2X C3X 121.2(5)
C1X C2X H2X 119.4
C3X C2X H2X 119.4
C4X C3X C2X 121.4(5)
C4X C3X H3X 119.3
C2X C3X H3X 119.3
C5X C4X C3X 117.3(5)
C5X C4X C7X 122.9(5)
C3X C4X C7X 119.8(5)
C4X C5X C6X 121.1(5)
C4X C5X H5X 119.4
C6X C5X H5X 119.4
C1X C6X C5X 121.6(5)
C1X C6X H6X 119.2
C5X C6X H6X 119.2
C9X C7X C10X 111.6(6)
C9X C7X C8X 105.9(6)
C10X C7X C8X 107.4(5)
C9X C7X C4X 112.5(5)
C10X C7X C4X 109.7(5)
C8X C7X C4X 109.6(5)
C7X C8X H8X1 109.5
C7X C8X H8X2 109.5
H8X1 C8X H8X2 109.5
C7X C8X H8X3 109.5
H8X1 C8X H8X3 109.5
H8X2 C8X H8X3 109.5
C7X C9X H9X1 109.5
C7X C9X H9X2 109.5
H9X1 C9X H9X2 109.5
C7X C9X H9X3 109.5
H9X1 C9X H9X3 109.5
H9X2 C9X H9X3 109.5
C7X C10X H1X1 109.5
C7X C10X H1X2 109.5
H1X1 C10X H1X2 109.5
C7X C10X H1X3 109.5
H1X1 C10X H1X3 109.5
H1X2 C10X H1X3 109.5
C2Y C1Y C6Y 117.3(4)
C2Y C1Y C87 122.0(4)
C6Y C1Y C87 120.6(4)
C1Y C2Y C3Y 121.1(5)
C1Y C2Y H2Y 119.5
C3Y C2Y H2Y 119.5
C4Y C3Y C2Y 121.7(5)
C4Y C3Y H3Y 119.1
C2Y C3Y H3Y 119.1
C3Y C4Y C5Y 116.8(5)
C3Y C4Y C7Y 122.9(5)
C5Y C4Y C7Y 120.2(4)
C6Y C5Y C4Y 121.9(5)
C6Y C5Y H5Y 119.1
C4Y C5Y H5Y 119.1
C5Y C6Y C1Y 121.2(5)
C5Y C6Y H6Y 119.4
C1Y C6Y H6Y 119.4
C9Y C7Y C8Y 107.6(4)
C9Y C7Y C4Y 109.7(4)
C8Y C7Y C4Y 112.0(4)
C9Y C7Y C10Y 110.1(4)
C8Y C7Y C10Y 108.9(4)
C4Y C7Y C10Y 108.6(4)
C7Y C8Y H8Y1 109.5
C7Y C8Y H8Y2 109.5
H8Y1 C8Y H8Y2 109.5
C7Y C8Y H8Y3 109.5
H8Y1 C8Y H8Y3 109.5
H8Y2 C8Y H8Y3 109.5
C7Y C9Y H9Y1 109.5
C7Y C9Y H9Y2 109.5
H9Y1 C9Y H9Y2 109.5
C7Y C9Y H9Y3 109.5
H9Y1 C9Y H9Y3 109.5
H9Y2 C9Y H9Y3 109.5
C7Y C10Y H1Y1 109.5
C7Y C10Y H1Y2 109.5
H1Y1 C10Y H1Y2 109.5
C7Y C10Y H1Y3 109.5
H1Y1 C10Y H1Y3 109.5
H1Y2 C10Y H1Y3 109.5
C6Z C1Z C2Z 116.7(4)
C6Z C1Z C90 122.9(4)
C2Z C1Z C90 120.3(4)
C3Z C2Z C1Z 121.1(5)
C3Z C2Z H2Z 119.4
C1Z C2Z H2Z 119.4
C2Z C3Z C4Z 122.4(5)
C2Z C3Z H3Z 118.8
C4Z C3Z H3Z 118.8
C5Z C4Z C3Z 116.3(4)
C5Z C4Z C7Z 123.7(4)
C3Z C4Z C7Z 119.9(4)
C4Z C5Z C6Z 121.8(5)
C4Z C5Z H5Z 119.1
C6Z C5Z H5Z 119.1
C1Z C6Z C5Z 121.6(4)
C1Z C6Z H6Z 119.2
C5Z C6Z H6Z 119.2
C8Z C7Z C9Z 111.1(5)
C8Z C7Z C4Z 108.5(4)
C9Z C7Z C4Z 110.6(4)
C8Z C7Z C10Z 106.6(5)
C9Z C7Z C10Z 108.2(4)
C4Z C7Z C10Z 111.8(4)
C7Z C8Z H8Z1 109.5
C7Z C8Z H8Z2 109.5
H8Z1 C8Z H8Z2 109.5
C7Z C8Z H8Z3 109.5
H8Z1 C8Z H8Z3 109.5
H8Z2 C8Z H8Z3 109.5
C7Z C9Z H9Z1 109.5
C7Z C9Z H9Z2 109.5
H9Z1 C9Z H9Z2 109.5
C7Z C9Z H9Z3 109.5
H9Z1 C9Z H9Z3 109.5
H9Z2 C9Z H9Z3 109.5
C7Z C10Z H1Z1 109.5
C7Z C10Z H1Z2 109.5
H1Z1 C10Z H1Z2 109.5
C7Z C10Z H1Z3 109.5
H1Z1 C10Z H1Z3 109.5
H1Z2 C10Z H1Z3 109.5

loop_
_geom_bond_atom_site_label_1
_geom_bond_atom_site_label_2
_geom_bond_distance
O7S C8S 1.473(9)
O7S C11S 1.486(9)
C8S C9S 1.565(10)
C8S H8S1 0.9900
C8S H8S2 0.9900
C9S C10S 1.527(10)
C9S H9S1 0.9900
C9S H9S2 0.9900
C10S C11S 1.549(9)
C10S H10A 0.9900
C10S H10B 0.9900
C11S H11A 0.9900
C11S H11B 0.9900
O8S C12S 1.493(19)
O8S C15S 1.52(2)
C12S C13S 1.59(2)
C12S H12A 0.9900
C12S H12B 0.9900
C13S C14S 1.54(2)
C13S H13A 0.9900
C13S H13B 0.9900
C14S C15S 1.55(2)
C14S H14A 0.9900
C14S H14B 0.9900
C15S H15A 0.9900
C15S H15B 0.9900
C1S C2S 1.358(13)
C1S C6S 1.389(12)
C1S H1S 0.9500
C2S C3S 1.364(12)
C2S H2S 0.9500
C3S C4S 1.341(12)
C3S H3S 0.9500
C4S C5S 1.343(12)
C4S H4S 0.9500
C5S C6S 1.377(13)
C5S H5S 0.9500
C6S H6S 0.9500
Ag1 C2 2.278(5)
Ag1 P1 2.3830(15)
Ag1 C3 2.548(5)
P1 C67 1.814(6)
P1 C61 1.815(6)
P1 C73 1.817(6)
C1 C5 1.395(7)
C1 C2 1.442(6)
C1 C8 1.513(6)
C2 C3 1.460(7)
C2 C11 1.525(6)
C3 C4 1.405(6)
C3 C14 1.525(6)
C4 C5 1.419(6)
C4 C17 1.506(7)
C5 C6 1.514(6)
C6 C19 1.539(7)
C6 C22 1.542(6)
C6 C1E 1.542(6)
C7 C22 1.378(7)
C7 C25 1.434(7)
C7 C8 1.550(7)
C8 C9 1.530(6)
C8 C1A 1.545(6)
C9 C10 1.368(6)
C9 C26 1.438(7)
C10 C29 1.417(7)
C10 C11 1.540(6)
C11 C12 1.537(7)
C11 C1B 1.540(7)
C12 C13 1.365(7)
C12 C30 1.439(7)
C13 C33 1.444(7)
C13 C14 1.539(7)
C14 C15 1.534(7)
C14 C1C 1.535(6)
C15 C16 1.373(7)
C15 C34 1.436(7)
C16 C60 1.430(7)
C16 C17 1.539(7)
C17 C1D 1.533(7)
C17 C18 1.549(7)
C18 C19 1.370(7)
C18 C59 1.428(7)
C19 C20 1.433(7)
C20 C40 1.392(7)
C20 C21 1.450(7)
C21 C23 1.387(7)
C21 C22 1.435(7)
C23 C24 1.434(7)
C23 C42 1.449(7)
C24 C25 1.398(7)
C24 C44 1.454(7)
C25 C26 1.437(7)
C26 C27 1.395(7)
C27 C28 1.433(7)
C27 C57 1.442(7)
C28 C29 1.401(7)
C28 C46 1.448(7)
C29 C30 1.445(7)
C30 C31 1.394(7)
C31 C32 1.436(7)
C31 C47 1.445(7)
C32 C33 1.396(7)
C32 C49 1.442(7)
C33 C34 1.430(7)
C34 C35 1.399(7)
C35 C36 1.438(7)
C35 C50 1.444(7)
C36 C60 1.406(7)
C36 C37 1.434(7)
C37 C38 1.388(7)
C37 C51 1.444(7)
C38 C58 1.442(7)
C38 C39 1.455(7)
C39 C59 1.386(7)
C39 C40 1.430(7)
C40 C41 1.452(7)
C41 C42 1.382(7)
C41 C58 1.456(7)
C42 C43 1.452(7)
C43 C54 1.391(7)
C43 C44 1.455(7)
C44 C57 1.379(7)
C45 C55 1.389(7)
C45 C46 1.429(7)
C45 C57 1.455(7)
C46 C47 1.383(7)
C47 C48 1.443(7)
C48 C56 1.398(7)
C48 C49 1.448(7)
C49 C50 1.403(7)
C50 C51 1.445(7)
C51 C52 1.393(7)
C52 C53 1.447(7)
C52 C56 1.447(7)
C53 C58 1.399(7)
C53 C54 1.439(7)
C54 C55 1.444(7)
C55 C56 1.458(7)
C59 C60 1.445(7)
C61 C66 1.383(7)
C61 C62 1.386(7)
C62 C63 1.379(8)
C62 H62 0.9500
C63 C64 1.369(8)
C63 H63 0.9500
C64 C65 1.376(8)
C64 H64 0.9500
C65 C66 1.379(8)
C65 H65 0.9500
C66 H66 0.9500
C67 C72 1.398(8)
C67 C68 1.400(8)
C68 C69 1.377(8)
C68 H68 0.9500
C69 C70 1.382(10)
C69 H69 0.9500
C70 C71 1.371(10)
C70 H70 0.9500
C71 C72 1.390(9)
C71 H71 0.9500
C72 H72 0.9500
C73 C78 1.378(8)
C73 C74 1.392(8)
C74 C75 1.388(8)
C74 H74 0.9500
C75 C76 1.357(9)
C75 H75 0.9500
C76 C77 1.399(10)
C76 H76 0.9500
C77 C78 1.383(10)
C77 H77 0.9500
C78 H78 0.9500
C1A C6A 1.370(7)
C1A C2A 1.381(7)
C2A C3A 1.382(7)
C2A H2A 0.9500
C3A C4A 1.392(7)
C3A H3A 0.9500
C4A C5A 1.384(7)
C4A C7A 1.537(7)
C5A C6A 1.394(7)
C5A H5A 0.9500
C6A H6A 0.9500
C7A C10A 1.520(7)
C7A C9A 1.531(7)
C7A C8A 1.543(7)
C8A H8A1 0.9800
C8A H8A2 0.9800
C8A H8A3 0.9800
C9A H9A1 0.9800
C9A H9A2 0.9800
C9A H9A3 0.9800
C10A H1A1 0.9800
C10A H1A2 0.9800
C10A H1A3 0.9800
C1B C6B 1.361(7)
C1B C2B 1.400(7)
C2B C3B 1.365(7)
C2B H2B 0.9500
C3B C4B 1.398(7)
C3B H3B 0.9500
C4B C5B 1.372(8)
C4B C7B 1.544(7)
C5B C6B 1.408(8)
C5B H5B 0.9500
C6B H6B 0.9500
C7B C8B 1.531(8)
C7B C10B 1.532(8)
C7B C9B 1.535(8)
C8B H8B1 0.9800
C8B H8B2 0.9800
C8B H8B3 0.9800
C9B H9B1 0.9800
C9B H9B2 0.9800
C9B H9B3 0.9800
C10B H1B1 0.9800
C10B H1B2 0.9800
C10B H1B3 0.9800
C1C C2C 1.380(7)
C1C C6C 1.389(6)
C2C C3C 1.385(7)
C2C H2C 0.9500
C3C C4C 1.395(7)
C3C H3C 0.9500
C4C C5C 1.376(7)
C4C C7C 1.542(7)
C5C C6C 1.386(7)
C5C H5C 0.9500
C6C H6C 0.9500
C7C C10C 1.519(7)
C7C C8C 1.521(8)
C7C C9C 1.529(7)
C8C H8C1 0.9800
C8C H8C2 0.9800
C8C H8C3 0.9800
C9C H9C1 0.9800
C9C H9C2 0.9800
C9C H9C3 0.9800
C10C H1C1 0.9800
C10C H1C2 0.9800
C10C H1C3 0.9800
C1D C2D 1.377(8)
C1D C6D 1.382(8)
C2D C3D 1.394(8)
C2D H2D 0.9500
C3D C4D 1.396(9)
C3D H3D 0.9500
C4D C5D 1.370(9)
C4D C7D 1.521(8)
C5D C6D 1.391(8)
C5D H5D 0.9500
C6D H6D 0.9500
C7D C8D 1.512(10)
C7D C9D 1.516(11)
C7D C10D 1.524(9)
C8D H8D1 0.9800
C8D H8D2 0.9800
C8D H8D3 0.9800
C9D H9D1 0.9800
C9D H9D2 0.9800
C9D H9D3 0.9800
C10D H1D1 0.9800
C10D H1D2 0.9800
C10D H1D3 0.9800
C1E C2E 1.360(8)
C1E C6E 1.391(8)
C2E C3E 1.413(8)
C2E H2E 0.9500
C3E C4E 1.358(9)
C3E H3E 0.9500
C4E C5E 1.391(8)
C4E C7E 1.539(8)
C5E C6E 1.378(8)
C5E H5E 0.9500
C6E H6E 0.9500
C7E C9E 1.489(9)
C7E C13E 1.496(9)
C7E C11E 1.519(9)
C7E C10E 1.570(9)
C7E C8E 1.581(8)
C7E C12E 1.586(8)
C8E H8E1 0.9800
C8E H8E2 0.9800
C8E H8E3 0.9800
C9E H9E1 0.9800
C9E H9E2 0.9800
C9E H9E3 0.9800
C10E H1E1 0.9800
C10E H1E2 0.9800
C10E H1E3 0.9800
C11E H1E4 0.9800
C11E H1E5 0.9800
C11E H1E6 0.9800
C12E H1E7 0.9800
C12E H1E8 0.9800
C12E H1E9 0.9800
C13E H2E4 0.9800
C13E H2E5 0.9800
C13E H2E6 0.9800
Ag2 C80 2.288(4)
Ag2 P2 2.3687(14)
Ag2 C79 2.464(5)
P2 C145 1.813(5)
P2 C151 1.819(5)
P2 C139 1.826(6)
C79 C83 1.409(6)
C79 C80 1.459(6)
C79 C87 1.515(6)
C80 C81 1.434(6)
C80 C90 1.530(6)
C81 C82 1.386(6)
C81 C93 1.516(6)
C82 C83 1.413(6)
C82 C96 1.505(6)
C83 C84 1.507(6)
C84 C1X 1.526(6)
C84 C85 1.544(6)
C84 C98 1.554(6)
C85 C86 1.373(7)
C85 C99 1.425(7)
C86 C102 1.432(7)
C86 C87 1.548(7)
C87 C1Y 1.528(6)
C87 C88 1.540(7)
C88 C89 1.369(6)
C88 C103 1.441(6)
C89 C106 1.441(6)
C89 C90 1.530(6)
C90 C1Z 1.521(7)
C90 C91 1.548(6)
C91 C92 1.366(6)
C91 C107 1.426(6)
C92 C110 1.434(7)
C92 C93 1.539(7)
C93 C1V 1.526(6)
C93 C94 1.547(7)
C94 C95 1.372(7)
C94 C111 1.428(7)
C95 C114 1.428(7)
C95 C96 1.544(6)
C96 C1W 1.531(6)
C96 C97 1.548(7)
C97 C98 1.357(7)
C97 C115 1.436(7)
C98 C118 1.419(7)
C99 C100 1.398(7)
C99 C118 1.441(7)
C100 C101 1.444(7)
C100 C120 1.451(7)
C101 C102 1.391(7)
C101 C122 1.452(7)
C102 C103 1.442(7)
C103 C104 1.388(7)
C104 C105 1.442(7)
C104 C123 1.450(7)
C105 C106 1.381(6)
C105 C125 1.454(7)
C106 C107 1.449(6)
C107 C108 1.388(6)
C108 C109 1.443(7)
C108 C126 1.450(7)
C109 C110 1.392(7)
C109 C128 1.448(7)
C110 C111 1.454(7)
C111 C112 1.401(7)
C112 C113 1.433(7)
C112 C129 1.441(7)
C113 C114 1.399(7)
C113 C131 1.441(7)
C114 C115 1.446(7)
C115 C116 1.382(7)
C116 C117 1.442(7)
C116 C132 1.463(7)
C117 C118 1.404(7)
C117 C119 1.447(7)
C119 C120 1.392(7)
C119 C133 1.451(7)
C120 C121 1.443(7)
C121 C135 1.376(7)
C121 C122 1.457(7)
C122 C123 1.386(7)
C123 C124 1.440(7)
C124 C136 1.393(7)
C124 C125 1.446(7)
C125 C126 1.394(7)
C126 C127 1.445(7)
C127 C137 1.391(7)
C127 C128 1.462(7)
C128 C129 1.392(7)
C129 C130 1.450(7)
C130 C138 1.389(7)
C130 C131 1.455(7)
C131 C132 1.380(7)
C132 C133 1.432(7)
C133 C134 1.392(7)
C134 C135 1.448(7)
C134 C138 1.448(7)
C135 C136 1.452(7)
C136 C137 1.438(7)
C137 C138 1.444(7)
C139 C144 1.349(8)
C139 C140 1.426(8)
C140 C141 1.383(9)
C140 H140 0.9500
C141 C142 1.424(9)
C141 H141 0.9500
C142 C143 1.350(9)
C142 H142 0.9500
C143 C144 1.384(8)
C143 H143 0.9500
C144 H144 0.9500
C145 C150 1.377(7)
C145 C146 1.390(8)
C146 C147 1.387(9)
C146 H146 0.9500
C147 C148 1.377(9)
C147 H147 0.9500
C148 C149 1.360(9)
C148 H148 0.9500
C149 C150 1.393(8)
C149 H149 0.9500
C150 H150 0.9500
C151 C152 1.351(8)
C151 C156 1.359(9)
C152 C153 1.389(9)
C152 H152 0.9500
C153 C154 1.339(9)
C153 H153 0.9500
C154 C155 1.360(10)
C154 H154 0.9500
C155 C156 1.371(10)
C155 H155 0.9500
C156 H156 0.9500
C1V C6V 1.385(7)
C1V C2V 1.388(7)
C2V C3V 1.385(7)
C2V H2V 0.9500
C3V C4V 1.391(7)
C3V H3V 0.9500
C4V C5V 1.392(7)
C4V C7V 1.515(7)
C5V C6V 1.376(7)
C5V H5V 0.9500
C6V H6V 0.9500
C7V C10V 1.528(8)
C7V C8V 1.533(8)
C7V C9V 1.534(9)
C8V H8V1 0.9800
C8V H8V2 0.9800
C8V H8V3 0.9800
C9V H9V1 0.9800
C9V H9V2 0.9800
C9V H9V3 0.9800
C10V H1V1 0.9800
C10V H1V2 0.9800
C10V H1V3 0.9800
C1W C2W 1.382(7)
C1W C6W 1.390(7)
C2W C3W 1.385(7)
C2W H2W 0.9500
C3W C4W 1.380(7)
C3W H3W 0.9500
C4W C5W 1.386(7)
C4W C7W 1.531(7)
C5W C6W 1.384(7)
C5W H5W 0.9500
C6W H6W 0.9500
C7W C10W 1.525(8)
C7W C8W 1.527(8)
C7W C9W 1.531(8)
C8W H8W1 0.9800
C8W H8W2 0.9800
C8W H8W3 0.9800
C9W H9W1 0.9800
C9W H9W2 0.9800
C9W H9W3 0.9800
C10W H1W1 0.9800
C10W H1W2 0.9800
C10W H1W3 0.9800
C1X C6X 1.379(7)
C1X C2X 1.381(7)
C2X C3X 1.390(7)
C2X H2X 0.9500
C3X C4X 1.386(7)
C3X H3X 0.9500
C4X C5X 1.381(7)
C4X C7X 1.537(7)
C5X C6X 1.390(7)
C5X H5X 0.9500
C6X H6X 0.9500
C7X C9X 1.470(9)
C7X C10X 1.510(9)
C7X C8X 1.523(10)
C8X H8X1 0.9800
C8X H8X2 0.9800
C8X H8X3 0.9800
C9X H9X1 0.9800
C9X H9X2 0.9800
C9X H9X3 0.9800
C10X H1X1 0.9800
C10X H1X2 0.9800
C10X H1X3 0.9800
C1Y C2Y 1.381(7)
C1Y C6Y 1.388(7)
C2Y C3Y 1.390(7)
C2Y H2Y 0.9500
C3Y C4Y 1.380(7)
C3Y H3Y 0.9500
C4Y C5Y 1.386(7)
C4Y C7Y 1.532(7)
C5Y C6Y 1.377(7)
C5Y H5Y 0.9500
C6Y H6Y 0.9500
C7Y C9Y 1.528(7)
C7Y C8Y 1.532(7)
C7Y C10Y 1.542(7)
C8Y H8Y1 0.9800
C8Y H8Y2 0.9800
C8Y H8Y3 0.9800
C9Y H9Y1 0.9800
C9Y H9Y2 0.9800
C9Y H9Y3 0.9800
C10Y H1Y1 0.9800
C10Y H1Y2 0.9800
C10Y H1Y3 0.9800
C1Z C6Z 1.384(6)
C1Z C2Z 1.402(7)
C2Z C3Z 1.370(7)
C2Z H2Z 0.9500
C3Z C4Z 1.400(7)
C3Z H3Z 0.9500
C4Z C5Z 1.378(7)
C4Z C7Z 1.529(7)
C5Z C6Z 1.394(7)
C5Z H5Z 0.9500
C6Z H6Z 0.9500
C7Z C8Z 1.528(8)
C7Z C9Z 1.529(8)
C7Z C10Z 1.548(7)
C8Z H8Z1 0.9800
C8Z H8Z2 0.9800
C8Z H8Z3 0.9800
C9Z H9Z1 0.9800
C9Z H9Z2 0.9800
C9Z H9Z3 0.9800
C10Z H1Z1 0.9800
C10Z H1Z2 0.9800
C10Z H1Z3 0.9800
